data_4134839
loop_
_publ_author_name
'Chiang, Chuan-Kuei'
'Chu, Kai-Ti'
'Lin, Chia-Chin'
'Xie, Shi-Rou'
'Liu, Yu-Chiao'
'Demeshko, Serhiy'
'Lee, Gene-Hsiang'
'Meyer, Franc'
'Tsai, Ming-Li'
'Chiang, Ming-Hsi'
'Lee, Chien-Ming'

_publ_section_title
;
 Photoinduced NO and HNO Production from Mononuclear {FeNO}<sup>6</sup>
 Complex Bearing a Pendant Thiol.
;
_journal_name_full 'Journal of the American Chemical Society'
_journal_paper_doi 10.1021/jacs.9b13837
_journal_year 2020
_chemical_formula_sum 'C50 H62.5 Fe N1.5 O P2 S4 Si4'
_chemical_formula_weight 1058.90
_space_group_crystal_system monoclinic
_space_group_IT_number 14
_space_group_name_Hall '-P 2yn'
_space_group_name_H-M_alt 'P 1 21/n 1'
_atom_sites_solution_hydrogens geom
_audit_creation_method SHELXL-2018/3
_cell_angle_alpha 90
_cell_angle_beta 93.8197(5)
_cell_angle_gamma 90
_cell_formula_units_Z 16
_cell_length_a 12.0899(3)
_cell_length_b 35.2790(8)
_cell_length_c 52.6465(12)
_cell_measurement_reflns_used 39886
_cell_measurement_temperature 200(2)
_cell_measurement_theta_max 74.54
_cell_measurement_theta_min 3.02
_cell_volume 22404.9(9)
_computing_cell_refinement 'Bruker SAINT'
_computing_data_collection 'Bruker APEX3'
_computing_data_reduction 'Bruker SAINT'
_computing_molecular_graphics 'Bruker SHELXTL'
_computing_publication_material 'Bruker SHELXTL'
_computing_structure_refinement 'SHELXL-2018/3 (Sheldrick, 2018)'
_computing_structure_solution 'SHELXS-97 (Sheldrick 2008)'
_diffrn_ambient_temperature 200(2)
_diffrn_measured_fraction_theta_full 1.000
_diffrn_measured_fraction_theta_max 0.998
_diffrn_measurement_device_type 'Bruker D8 VENTURE'
_diffrn_measurement_method '\f and \w scans'
_diffrn_radiation_type CuK\a
_diffrn_radiation_wavelength 1.54178
_diffrn_reflns_av_R_equivalents 0.0492
_diffrn_reflns_av_unetI/netI 0.0497
_diffrn_reflns_Laue_measured_fraction_full 1.000
_diffrn_reflns_Laue_measured_fraction_max 0.998
_diffrn_reflns_limit_h_max 15
_diffrn_reflns_limit_h_min -15
_diffrn_reflns_limit_k_max 43
_diffrn_reflns_limit_k_min -44
_diffrn_reflns_limit_l_max 62
_diffrn_reflns_limit_l_min -65
_diffrn_reflns_number 145102
_diffrn_reflns_point_group_measured_fraction_full 1.000
_diffrn_reflns_point_group_measured_fraction_max 0.998
_diffrn_reflns_theta_full 67.679
_diffrn_reflns_theta_max 74.588
_diffrn_reflns_theta_min 2.505
_exptl_absorpt_coefficient_mu 5.186
_exptl_absorpt_correction_T_max 0.7538
_exptl_absorpt_correction_T_min 0.5117
_exptl_absorpt_correction_type multi-scan
_exptl_absorpt_process_details 'Bruker SADABS'
_exptl_crystal_colour dark-brown
_exptl_crystal_density_diffrn 1.256
_exptl_crystal_description plate
_exptl_crystal_F_000 8912
_exptl_crystal_size_max 0.243
_exptl_crystal_size_mid 0.180
_exptl_crystal_size_min 0.038
_refine_diff_density_max 0.971
_refine_diff_density_min -0.588
_refine_diff_density_rms 0.075
_refine_ls_extinction_method none
_refine_ls_goodness_of_fit_ref 1.024
_refine_ls_hydrogen_treatment constr
_refine_ls_matrix_type full
_refine_ls_number_parameters 2341
_refine_ls_number_reflns 45782
_refine_ls_number_restraints 74
_refine_ls_restrained_S_all 1.044
_refine_ls_R_factor_all 0.0734
_refine_ls_R_factor_gt 0.0506
_refine_ls_shift/su_max 0.002
_refine_ls_shift/su_mean 0.000
_refine_ls_structure_factor_coef Fsqd
_refine_ls_weighting_details 'w=1/[\s^2^(Fo^2^)+(0.0687P)^2^+15.3232P] where P=(Fo^2^+2Fc^2^)/3'
_refine_ls_weighting_scheme calc
_refine_ls_wR_factor_gt 0.1271
_refine_ls_wR_factor_ref 0.1442
_reflns_Friedel_coverage 0.000
_reflns_number_gt 34237
_reflns_number_total 45782
_reflns_threshold_expression 'I > 2\s(I)'
_cod_data_source_file ja9b13837_si_003.cif
_cod_data_source_block ic19662
_cod_original_sg_symbol_H-M 'P 21/n'
_cod_original_formula_sum 'C50 H62.50 Fe N1.50 O P2 S4 Si4'
_cod_database_code 4134839
_shelx_shelxl_version_number 2018/3
_shelx_space_group_comment
; 
The symmetry employed for this shelxl refinement is uniquely defined 
by the following loop, which should always be used as a source of 
symmetry information in preference to the above space-group names. 
They are only intended as comments. 
;
_shelx_estimated_absorpt_t_min 0.365
_shelx_estimated_absorpt_t_max 0.827

loop_
_space_group_symop_operation_xyz
'x, y, z'
'-x+1/2, y+1/2, -z+1/2'
'-x, -y, -z'
'x-1/2, -y-1/2, z-1/2'

loop_
_atom_site_label
_atom_site_type_symbol
_atom_site_fract_x
_atom_site_fract_y
_atom_site_fract_z
_atom_site_U_iso_or_equiv
_atom_site_adp_type
_atom_site_occupancy
_atom_site_site_symmetry_order
_atom_site_calc_flag
_atom_site_refinement_flags_posn
_atom_site_refinement_flags_adp
_atom_site_refinement_flags_occupancy
_atom_site_disorder_assembly
_atom_site_disorder_group
Fe1 Fe 0.87767(3) 0.87330(2) 0.39505(2) 0.02463(9) Uani 1 1 d . . . . .
S1 S 0.89792(5) 0.83795(2) 0.35809(2) 0.03187(15) Uani 1 1 d . . . . .
S2 S 0.91331(5) 0.81901(2) 0.41904(2) 0.03441(16) Uani 1 1 d . . . . .
S3 S 0.85437(5) 0.92693(2) 0.37017(2) 0.02932(14) Uani 1 1 d . . . . .
S4 S 0.68662(6) 0.84850(2) 0.44455(2) 0.03966(17) Uani 1 1 d . . . . .
P1 P 1.05932(5) 0.87925(2) 0.39282(2) 0.02589(14) Uani 1 1 d . . . . .
P2 P 0.69021(5) 0.86518(2) 0.38526(2) 0.02690(14) Uani 1 1 d . . . . .
Si1 Si 0.94483(8) 0.81592(3) 0.29768(2) 0.0426(2) Uani 1 1 d . . . . .
Si2 Si 1.02748(8) 0.75062(2) 0.45676(2) 0.0419(2) Uani 1 1 d . . . . .
Si3 Si 0.83144(7) 0.97441(2) 0.31629(2) 0.03587(18) Uani 1 1 d . . . . .
Si4 Si 0.49398(8) 0.89694(3) 0.48168(2) 0.0459(2) Uani 1 1 d . . . . .
N1 N 0.86980(18) 0.89874(7) 0.42098(5) 0.0318(5) Uani 1 1 d . . . . .
O1 O 0.8694(2) 0.91776(8) 0.43876(5) 0.0534(6) Uani 1 1 d . . . . .
C1 C 1.0992(2) 0.87305(8) 0.36076(6) 0.0308(6) Uani 1 1 d . . . . .
C2 C 1.2003(2) 0.88404(9) 0.35186(7) 0.0397(7) Uani 1 1 d . . . . .
H2 H 1.253149 0.897299 0.362656 0.048 Uiso 1 1 calc R U . . .
C3 C 1.2226(3) 0.87540(10) 0.32710(7) 0.0475(8) Uani 1 1 d . . . . .
H3 H 1.290738 0.883093 0.320702 0.057 Uiso 1 1 calc R U . . .
C4 C 1.1462(3) 0.85564(10) 0.31171(7) 0.0448(8) Uani 1 1 d . . . . .
H4 H 1.163176 0.850131 0.294741 0.054 Uiso 1 1 calc R U . . .
C5 C 1.0441(3) 0.84328(8) 0.32001(6) 0.0361(6) Uani 1 1 d . . . . .
C6 C 1.0216(2) 0.85267(7) 0.34523(6) 0.0301(6) Uani 1 1 d . . . . .
C7 C 0.8157(4) 0.84309(15) 0.29048(10) 0.0849(16) Uani 1 1 d . . . . .
H7A H 0.763374 0.827684 0.279873 0.127 Uiso 1 1 calc R U . . .
H7B H 0.832646 0.866366 0.281359 0.127 Uiso 1 1 calc R U . . .
H7C H 0.782628 0.849606 0.306412 0.127 Uiso 1 1 calc R U . . .
C8 C 0.9129(4) 0.76883(11) 0.31055(9) 0.0731(13) Uani 1 1 d . . . . .
H8A H 0.863307 0.771713 0.324406 0.110 Uiso 1 1 calc R U . . .
H8B H 0.981743 0.756530 0.317049 0.110 Uiso 1 1 calc R U . . .
H8C H 0.876656 0.753226 0.297020 0.110 Uiso 1 1 calc R U . . .
C9 C 1.0116(5) 0.80729(17) 0.26739(9) 0.096(2) Uani 1 1 d . . . . .
H9A H 1.076848 0.791115 0.270694 0.144 Uiso 1 1 calc R U . . .
H9B H 1.034283 0.831532 0.260277 0.144 Uiso 1 1 calc R U . . .
H9C H 0.958788 0.794686 0.255231 0.144 Uiso 1 1 calc R U . . .
C10 C 1.1261(2) 0.84266(8) 0.41195(6) 0.0301(6) Uani 1 1 d . . . . .
C11 C 1.2418(2) 0.84032(9) 0.41522(7) 0.0404(7) Uani 1 1 d . . . . .
H11 H 1.286840 0.858802 0.407814 0.048 Uiso 1 1 calc R U . . .
C12 C 1.2896(3) 0.81100(11) 0.42928(8) 0.0509(9) Uani 1 1 d . . . . .
H12 H 1.367961 0.808692 0.431336 0.061 Uiso 1 1 calc R U . . .
C13 C 1.2219(3) 0.78483(10) 0.44042(7) 0.0470(8) Uani 1 1 d . . . . .
H13 H 1.256249 0.764894 0.450169 0.056 Uiso 1 1 calc R U . . .
C14 C 1.1067(2) 0.78617(8) 0.43810(6) 0.0355(6) Uani 1 1 d . . . . .
C15 C 1.0577(2) 0.81588(8) 0.42306(6) 0.0300(6) Uani 1 1 d . . . . .
C16 C 0.9626(5) 0.77585(13) 0.48249(10) 0.0893(17) Uani 1 1 d . . . . .
H16A H 0.922051 0.797921 0.475449 0.134 Uiso 1 1 calc R U . . .
H16B H 1.020162 0.784251 0.495245 0.134 Uiso 1 1 calc R U . . .
H16C H 0.911162 0.758810 0.490478 0.134 Uiso 1 1 calc R U . . .
C17 C 0.9186(5) 0.72367(15) 0.43801(10) 0.0953(19) Uani 1 1 d . . . . .
H17A H 0.875010 0.708936 0.449574 0.143 Uiso 1 1 calc R U . . .
H17B H 0.953335 0.706466 0.426294 0.143 Uiso 1 1 calc R U . . .
H17C H 0.869774 0.741363 0.428271 0.143 Uiso 1 1 calc R U . . .
C18 C 1.1272(4) 0.71425(15) 0.46991(12) 0.0921(16) Uani 1 1 d . U . . .
H18A H 1.177128 0.725720 0.483198 0.138 Uiso 1 1 calc R U . . .
H18B H 1.170699 0.704544 0.456258 0.138 Uiso 1 1 calc R U . . .
H18C H 1.086401 0.693345 0.477208 0.138 Uiso 1 1 calc R U . . .
C19 C 1.1152(2) 0.92430(8) 0.40417(6) 0.0304(6) Uani 1 1 d . . . . .
C20 C 1.1259(2) 0.95436(8) 0.38737(7) 0.0377(7) Uani 1 1 d . . . . .
H20 H 1.108031 0.950893 0.369677 0.045 Uiso 1 1 calc R U . . .
C21 C 1.1627(3) 0.98926(9) 0.39642(8) 0.0467(8) Uani 1 1 d . . . . .
H21 H 1.172239 1.009496 0.384858 0.056 Uiso 1 1 calc R U . . .
C22 C 1.1854(3) 0.99477(9) 0.42198(9) 0.0516(9) Uani 1 1 d . . . . .
H22 H 1.210121 1.018861 0.428095 0.062 Uiso 1 1 calc R U . . .
C23 C 1.1725(3) 0.96544(10) 0.43891(7) 0.0468(8) Uani 1 1 d . . . . .
H23 H 1.187184 0.969518 0.456648 0.056 Uiso 1 1 calc R U . . .
C24 C 1.1381(2) 0.92995(9) 0.43002(7) 0.0385(7) Uani 1 1 d . . . . .
H24 H 1.130455 0.909658 0.441632 0.046 Uiso 1 1 calc R U . . .
C25 C 0.6667(2) 0.88776(8) 0.35422(6) 0.0307(6) Uani 1 1 d . . . . .
C26 C 0.5779(2) 0.87909(10) 0.33675(6) 0.0389(7) Uani 1 1 d . . . . .
H26 H 0.528569 0.859059 0.340219 0.047 Uiso 1 1 calc R U . . .
C27 C 0.5619(2) 0.89963(10) 0.31450(6) 0.0425(8) Uani 1 1 d . . . . .
H27 H 0.501050 0.894011 0.302752 0.051 Uiso 1 1 calc R U . . .
C28 C 0.6349(3) 0.92851(10) 0.30934(6) 0.0405(7) Uani 1 1 d . . . . .
H28 H 0.621706 0.942691 0.294104 0.049 Uiso 1 1 calc R U . . .
C29 C 0.7277(2) 0.93768(8) 0.32571(6) 0.0332(6) Uani 1 1 d . . . . .
C30 C 0.7410(2) 0.91647(8) 0.34848(6) 0.0298(6) Uani 1 1 d . . . . .
C31 C 0.7769(3) 0.99709(12) 0.28604(8) 0.0591(10) Uani 1 1 d . . . . .
H31A H 0.708345 1.010783 0.288938 0.089 Uiso 1 1 calc R U . . .
H31B H 0.761592 0.977530 0.273061 0.089 Uiso 1 1 calc R U . . .
H31C H 0.832064 1.014881 0.280207 0.089 Uiso 1 1 calc R U . . .
C32 C 0.8519(4) 1.01298(10) 0.34046(8) 0.0591(10) Uani 1 1 d . . . . .
H32A H 0.894620 1.033639 0.333421 0.089 Uiso 1 1 calc R U . . .
H32B H 0.892296 1.002955 0.355768 0.089 Uiso 1 1 calc R U . . .
H32C H 0.779595 1.022586 0.344872 0.089 Uiso 1 1 calc R U . . .
C33 C 0.9667(3) 0.95131(11) 0.31075(7) 0.0500(8) Uani 1 1 d . . . . .
H33A H 0.955281 0.931899 0.297512 0.075 Uiso 1 1 calc R U . . .
H33B H 0.996850 0.939482 0.326564 0.075 Uiso 1 1 calc R U . . .
H33C H 1.018829 0.970418 0.305247 0.075 Uiso 1 1 calc R U . . .
C34 C 0.5946(2) 0.89076(8) 0.40511(6) 0.0292(6) Uani 1 1 d . . . . .
C35 C 0.5234(2) 0.91808(8) 0.39391(6) 0.0346(6) Uani 1 1 d . . . . .
H35 H 0.527625 0.924511 0.376481 0.041 Uiso 1 1 calc R U . . .
C36 C 0.4464(2) 0.93581(9) 0.40833(7) 0.0398(7) Uani 1 1 d . . . . .
H36 H 0.396424 0.953937 0.400693 0.048 Uiso 1 1 calc R U . . .
C37 C 0.4427(2) 0.92700(10) 0.43375(7) 0.0419(7) Uani 1 1 d . . . . .
H37 H 0.389512 0.939464 0.443297 0.050 Uiso 1 1 calc R U . . .
C38 C 0.5138(2) 0.90048(9) 0.44622(6) 0.0349(6) Uani 1 1 d . . . . .
C39 C 0.5891(2) 0.88198(8) 0.43101(6) 0.0324(6) Uani 1 1 d . . . . .
C40 C 0.5093(4) 0.94618(13) 0.49402(9) 0.0747(13) Uani 1 1 d . . . . .
H40A H 0.501302 0.946236 0.512422 0.112 Uiso 1 1 calc R U . . .
H40B H 0.451938 0.962308 0.485588 0.112 Uiso 1 1 calc R U . . .
H40C H 0.582649 0.955938 0.490551 0.112 Uiso 1 1 calc R U . . .
C41 C 0.3492(4) 0.88016(16) 0.48513(9) 0.0798(15) Uani 1 1 d . . . . .
H41A H 0.339147 0.855173 0.477174 0.120 Uiso 1 1 calc R U . . .
H41B H 0.296743 0.898154 0.476794 0.120 Uiso 1 1 calc R U . . .
H41C H 0.335652 0.878345 0.503241 0.120 Uiso 1 1 calc R U . . .
C42 C 0.5902(4) 0.86644(13) 0.50151(8) 0.0658(11) Uani 1 1 d . . . . .
H42A H 0.666743 0.874306 0.499391 0.099 Uiso 1 1 calc R U . . .
H42B H 0.580454 0.839966 0.496188 0.099 Uiso 1 1 calc R U . . .
H42C H 0.574129 0.868934 0.519439 0.099 Uiso 1 1 calc R U . . .
C43 C 0.6244(2) 0.81853(8) 0.38217(6) 0.0319(6) Uani 1 1 d . . . . .
C44 C 0.5096(2) 0.81559(10) 0.38234(7) 0.0412(7) Uani 1 1 d . . . . .
H44 H 0.466134 0.837691 0.384357 0.049 Uiso 1 1 calc R U . . .
C45 C 0.4584(3) 0.78053(11) 0.37958(8) 0.0518(9) Uani 1 1 d . . . . .
H45 H 0.380125 0.778704 0.379929 0.062 Uiso 1 1 calc R U . . .
C46 C 0.5201(3) 0.74843(11) 0.37633(9) 0.0587(11) Uani 1 1 d . . . . .
H46 H 0.484567 0.724558 0.373951 0.070 Uiso 1 1 calc R U . . .
C47 C 0.6337(3) 0.75101(10) 0.37654(9) 0.0570(10) Uani 1 1 d . . . . .
H47 H 0.676577 0.728710 0.374760 0.068 Uiso 1 1 calc R U . . .
C48 C 0.6866(3) 0.78596(9) 0.37934(7) 0.0426(8) Uani 1 1 d . . . . .
H48 H 0.765011 0.787495 0.379319 0.051 Uiso 1 1 calc R U . . .
C49 C 0.6052(3) 0.80634(10) 0.44807(8) 0.0514(9) Uani 1 1 d . . . . .
H49A H 0.540366 0.812404 0.457517 0.077 Uiso 1 1 calc R U . . .
H49B H 0.650287 0.787148 0.457399 0.077 Uiso 1 1 calc R U . . .
H49C H 0.580782 0.796502 0.431214 0.077 Uiso 1 1 calc R U . . .
Fe2 Fe 0.35742(3) 0.61426(2) 0.35748(2) 0.02829(10) Uani 1 1 d . . . . .
S5 S 0.41140(6) 0.65107(2) 0.39298(2) 0.03717(17) Uani 1 1 d . . . . .
S6 S 0.35048(6) 0.66790(2) 0.33231(2) 0.04041(18) Uani 1 1 d . . . . .
S7 S 0.36045(6) 0.56232(2) 0.38484(2) 0.03345(15) Uani 1 1 d . . . . .
S8 S 0.11432(7) 0.62976(3) 0.31013(2) 0.04635(19) Uani 1 1 d . . . . .
P3 P 0.54041(5) 0.61433(2) 0.35433(2) 0.03246(16) Uani 1 1 d . . . . .
P4 P 0.17961(5) 0.62110(2) 0.37020(2) 0.02879(15) Uani 1 1 d . . . . .
Si5 Si 0.51638(8) 0.67106(3) 0.45245(2) 0.0509(2) Uani 1 1 d . . . . .
Si6 Si 0.39638(9) 0.74310(3) 0.29657(2) 0.0555(3) Uani 1 1 d . . . . .
Si7 Si 0.38143(8) 0.51888(3) 0.44160(2) 0.0473(2) Uani 1 1 d . . . . .
Si8 Si -0.03213(11) 0.55968(4) 0.27790(2) 0.0713(4) Uani 1 1 d . . . . .
N2 N 0.33219(19) 0.58597(7) 0.33307(5) 0.0360(6) Uani 1 1 d . . . . .
O2 O 0.3234(2) 0.56483(8) 0.31622(6) 0.0604(7) Uani 1 1 d . . . . .
C50 C 0.6125(2) 0.62059(9) 0.38499(7) 0.0387(7) Uani 1 1 d . . . . .
C51 C 0.7239(3) 0.61181(11) 0.39070(8) 0.0516(9) Uani 1 1 d . . . . .
H51 H 0.766600 0.599863 0.378481 0.062 Uiso 1 1 calc R U . . .
C52 C 0.7707(3) 0.62098(12) 0.41466(9) 0.0610(11) Uani 1 1 d . . . . .
H52 H 0.846099 0.614943 0.419137 0.073 Uiso 1 1 calc R U . . .
C53 C 0.7081(3) 0.63878(11) 0.43192(8) 0.0554(10) Uani 1 1 d . . . . .
H53 H 0.742713 0.645239 0.448072 0.066 Uiso 1 1 calc R U . . .
C54 C 0.5957(3) 0.64797(9) 0.42698(7) 0.0442(8) Uani 1 1 d . . . . .
C55 C 0.5492(2) 0.63867(8) 0.40256(7) 0.0375(7) Uani 1 1 d . . . . .
C56 C 0.4536(4) 0.71661(12) 0.44089(10) 0.0781(14) Uani 1 1 d . . . . .
H56A H 0.388740 0.711375 0.429254 0.117 Uiso 1 1 calc R U . . .
H56B H 0.508225 0.731048 0.431904 0.117 Uiso 1 1 calc R U . . .
H56C H 0.430864 0.731387 0.455414 0.117 Uiso 1 1 calc R U . . .
C57 C 0.6162(4) 0.68173(17) 0.48008(11) 0.0934(16) Uani 1 1 d . U . . .
H57A H 0.576708 0.693773 0.493601 0.140 Uiso 1 1 calc R U . . .
H57B H 0.673801 0.698895 0.474658 0.140 Uiso 1 1 calc R U . . .
H57C H 0.650389 0.658114 0.486483 0.140 Uiso 1 1 calc R U . . .
C58 C 0.4062(5) 0.63958(15) 0.46321(10) 0.0850(15) Uani 1 1 d . . . . .
H58A H 0.372367 0.651212 0.477719 0.128 Uiso 1 1 calc R U . . .
H58B H 0.438384 0.615043 0.468348 0.128 Uiso 1 1 calc R U . . .
H58C H 0.349438 0.635842 0.449256 0.128 Uiso 1 1 calc R U . . .
C59 C 0.5741(2) 0.65382(9) 0.33456(7) 0.0396(7) Uani 1 1 d . . . . .
C60 C 0.6827(3) 0.66153(11) 0.32876(9) 0.0590(11) Uani 1 1 d . . . . .
H60 H 0.741542 0.645486 0.334996 0.071 Uiso 1 1 calc R U . . .
C61 C 0.7043(3) 0.69242(12) 0.31400(11) 0.0768(15) Uani 1 1 d . . . . .
H61 H 0.777965 0.697624 0.309796 0.092 Uiso 1 1 calc R U . . .
C62 C 0.6188(3) 0.71581(11) 0.30530(10) 0.0674(13) Uani 1 1 d . . . . .
H62 H 0.635947 0.737226 0.295354 0.081 Uiso 1 1 calc R U . . .
C63 C 0.5082(3) 0.70969(9) 0.31035(8) 0.0467(8) Uani 1 1 d . . . . .
C64 C 0.4870(2) 0.67768(8) 0.32563(7) 0.0373(7) Uani 1 1 d . . . . .
C65 C 0.4647(5) 0.78355(15) 0.28128(15) 0.117(3) Uani 1 1 d . . . . .
H65A H 0.408016 0.800689 0.273625 0.176 Uiso 1 1 calc R U . . .
H65B H 0.510620 0.773994 0.268032 0.176 Uiso 1 1 calc R U . . .
H65C H 0.511387 0.797299 0.294123 0.176 Uiso 1 1 calc R U . . .
C66 C 0.3054(4) 0.76257(14) 0.32018(9) 0.0756(14) Uani 1 1 d . . . . .
H66A H 0.348612 0.779242 0.331966 0.113 Uiso 1 1 calc R U . . .
H66B H 0.274164 0.741732 0.329719 0.113 Uiso 1 1 calc R U . . .
H66C H 0.245209 0.777056 0.311397 0.113 Uiso 1 1 calc R U . . .
C67 C 0.3051(5) 0.71771(16) 0.27170(11) 0.0951(17) Uani 1 1 d . . . . .
H67A H 0.271434 0.695571 0.279357 0.143 Uiso 1 1 calc R U . . .
H67B H 0.349695 0.709450 0.257840 0.143 Uiso 1 1 calc R U . . .
H67C H 0.246627 0.734904 0.264943 0.143 Uiso 1 1 calc R U . . .
C68 C 0.5977(2) 0.57241(9) 0.34040(7) 0.0411(8) Uani 1 1 d . . . . .
C69 C 0.6284(3) 0.54125(9) 0.35550(9) 0.0516(10) Uani 1 1 d . . . . .
H69 H 0.624022 0.542474 0.373432 0.062 Uiso 1 1 calc R U . . .
C70 C 0.6654(3) 0.50834(10) 0.34426(11) 0.0648(13) Uani 1 1 d . . . . .
H70 H 0.688531 0.487286 0.354540 0.078 Uiso 1 1 calc R U . . .
C71 C 0.6683(3) 0.50635(12) 0.31829(12) 0.0747(16) Uani 1 1 d . . . . .
H71 H 0.691881 0.483593 0.310654 0.090 Uiso 1 1 calc R U . . .
C72 C 0.6378(3) 0.53672(13) 0.30326(10) 0.0707(13) Uani 1 1 d . . . . .
H72 H 0.640627 0.535068 0.285301 0.085 Uiso 1 1 calc R U . . .
C73 C 0.6028(3) 0.56990(11) 0.31430(8) 0.0539(10) Uani 1 1 d . . . . .
H73 H 0.582132 0.591046 0.303867 0.065 Uiso 1 1 calc R U . . .
C74 C 0.1867(2) 0.60255(8) 0.40249(6) 0.0320(6) Uani 1 1 d . . . . .
C75 C 0.1152(2) 0.61344(10) 0.42076(6) 0.0397(7) Uani 1 1 d . . . . .
H75 H 0.062745 0.633097 0.417158 0.048 Uiso 1 1 calc R U . . .
C76 C 0.1206(3) 0.59565(11) 0.44410(7) 0.0474(8) Uani 1 1 d . . . . .
H76 H 0.071487 0.602921 0.456588 0.057 Uiso 1 1 calc R U . . .
C77 C 0.1973(3) 0.56725(11) 0.44934(7) 0.0471(8) Uani 1 1 d . . . . .
H77 H 0.198369 0.554855 0.465372 0.057 Uiso 1 1 calc R U . . .
C78 C 0.2737(2) 0.55599(9) 0.43185(6) 0.0380(7) Uani 1 1 d . . . . .
C79 C 0.2674(2) 0.57455(8) 0.40804(6) 0.0330(6) Uani 1 1 d . . . . .
C80 C 0.5261(3) 0.53599(16) 0.43891(12) 0.0887(18) Uani 1 1 d . . . . .
H80A H 0.578043 0.515080 0.442605 0.133 Uiso 1 1 calc R U . . .
H80B H 0.541906 0.556581 0.451110 0.133 Uiso 1 1 calc R U . . .
H80C H 0.534349 0.545306 0.421602 0.133 Uiso 1 1 calc R U . . .
C81 C 0.3548(4) 0.47538(12) 0.42248(9) 0.0689(12) Uani 1 1 d . . . . .
H81A H 0.355074 0.481569 0.404340 0.103 Uiso 1 1 calc R U . . .
H81B H 0.282392 0.464899 0.426073 0.103 Uiso 1 1 calc R U . . .
H81C H 0.412753 0.456659 0.426919 0.103 Uiso 1 1 calc R U . . .
C82 C 0.3645(4) 0.50576(17) 0.47549(9) 0.0873(17) Uani 1 1 d . . . . .
H82A H 0.288979 0.496508 0.477221 0.131 Uiso 1 1 calc R U . . .
H82B H 0.378048 0.528069 0.486344 0.131 Uiso 1 1 calc R U . . .
H82C H 0.417733 0.485805 0.480687 0.131 Uiso 1 1 calc R U . . .
C83 C 0.0763(2) 0.58993(8) 0.35341(6) 0.0307(6) Uani 1 1 d . . . . .
C84 C 0.0222(2) 0.56251(9) 0.36720(6) 0.0397(7) Uani 1 1 d . . . . .
H84 H 0.036030 0.560786 0.385135 0.048 Uiso 1 1 calc R U . . .
C85 C -0.0519(3) 0.53780(11) 0.35449(7) 0.0512(9) Uani 1 1 d . . . . .
H85 H -0.092550 0.520269 0.363901 0.061 Uiso 1 1 calc R U . . .
C86 C -0.0666(3) 0.53858(12) 0.32848(8) 0.0559(10) Uani 1 1 d . . . . .
H86 H -0.113592 0.520229 0.320106 0.067 Uiso 1 1 calc R U . . .
C87 C -0.0148(3) 0.56545(11) 0.31388(7) 0.0448(8) Uani 1 1 d . . . . .
C88 C 0.0530(2) 0.59226(9) 0.32698(6) 0.0358(7) Uani 1 1 d . . . . .
C89 C 0.1051(5) 0.56198(19) 0.26338(11) 0.1060(19) Uani 1 1 d . U . . .
H89A H 0.099534 0.549284 0.246792 0.159 Uiso 1 1 calc R U . . .
H89B H 0.161515 0.549320 0.274617 0.159 Uiso 1 1 calc R U . . .
H89C H 0.126075 0.588550 0.261151 0.159 Uiso 1 1 calc R U . . .
C90 C -0.1347(6) 0.59370(18) 0.26351(13) 0.114(2) Uani 1 1 d . U . . .
H90A H -0.149412 0.587786 0.245409 0.170 Uiso 1 1 calc R U . . .
H90B H -0.105215 0.619507 0.265311 0.170 Uiso 1 1 calc R U . . .
H90C H -0.203731 0.591816 0.272179 0.170 Uiso 1 1 calc R U . . .
C91 C -0.0873(4) 0.51126(14) 0.27118(9) 0.0787(14) Uani 1 1 d . . . . .
H91A H -0.165856 0.510364 0.274716 0.118 Uiso 1 1 calc R U . . .
H91B H -0.045791 0.492878 0.282019 0.118 Uiso 1 1 calc R U . . .
H91C H -0.079467 0.505012 0.253248 0.118 Uiso 1 1 calc R U . . .
C92 C 0.1099(2) 0.66688(8) 0.37186(6) 0.0341(6) Uani 1 1 d . . . . .
C93 C -0.0054(3) 0.66854(11) 0.37049(7) 0.0489(9) Uani 1 1 d . . . . .
H93 H -0.047857 0.645970 0.368398 0.059 Uiso 1 1 calc R U . . .
C94 C -0.0578(3) 0.70320(12) 0.37220(9) 0.0617(11) Uani 1 1 d . . . . .
H94 H -0.136454 0.704265 0.371232 0.074 Uiso 1 1 calc R U . . .
C95 C 0.0024(3) 0.73613(11) 0.37528(8) 0.0578(10) Uani 1 1 d . . . . .
H95 H -0.034487 0.759805 0.376320 0.069 Uiso 1 1 calc R U . . .
C96 C 0.1161(3) 0.73460(10) 0.37685(8) 0.0500(9) Uani 1 1 d . . . . .
H96 H 0.158015 0.757268 0.379072 0.060 Uiso 1 1 calc R U . . .
C97 C 0.1702(3) 0.69989(9) 0.37520(7) 0.0421(7) Uani 1 1 d . . . . .
H97 H 0.248899 0.698966 0.376376 0.051 Uiso 1 1 calc R U . . .
C98 C 0.0016(4) 0.66350(13) 0.30612(10) 0.0736(13) Uani 1 1 d . . . . .
H98A H -0.066301 0.650297 0.299940 0.110 Uiso 1 1 calc R U . . .
H98B H 0.019986 0.682883 0.293755 0.110 Uiso 1 1 calc R U . . .
H98C H -0.009995 0.675568 0.322499 0.110 Uiso 1 1 calc R U . . .
Fe3 Fe 0.85507(3) 0.37786(2) 0.36005(2) 0.02778(10) Uani 1 1 d . . . . .
S9 S 0.90847(5) 0.34094(2) 0.39575(2) 0.03468(16) Uani 1 1 d . . . . .
S10 S 0.84689(6) 0.32404(2) 0.33499(2) 0.03807(17) Uani 1 1 d . . . . .
S11 S 0.86346(6) 0.43043(2) 0.38677(2) 0.03229(15) Uani 1 1 d . . . . .
S12 S 0.60788(7) 0.36126(2) 0.31357(2) 0.04493(19) Uani 1 1 d . . . . .
P5 P 1.03777(5) 0.37714(2) 0.35693(2) 0.03067(15) Uani 1 1 d . . . . .
P6 P 0.67734(5) 0.37281(2) 0.37327(2) 0.02852(15) Uani 1 1 d . . . . .
Si9 Si 1.01305(7) 0.32364(3) 0.45607(2) 0.0456(2) Uani 1 1 d . . . . .
Si10 Si 0.89174(9) 0.24775(3) 0.30042(2) 0.0513(2) Uani 1 1 d . . . . .
Si11 Si 0.88669(8) 0.47682(3) 0.44244(2) 0.0463(2) Uani 1 1 d . . . . .
Si12 Si 0.46337(10) 0.42981(4) 0.28009(2) 0.0633(3) Uani 1 1 d . . . . .
N3 N 0.82981(19) 0.40541(7) 0.33515(5) 0.0348(5) Uani 1 1 d . . . . .
O3 O 0.8206(2) 0.42554(8) 0.31789(5) 0.0604(7) Uani 1 1 d . . . . .
C99 C 1.1098(2) 0.37145(9) 0.38767(7) 0.0367(7) Uani 1 1 d . . . . .
C100 C 1.2202(3) 0.38073(10) 0.39353(8) 0.0475(8) Uani 1 1 d . . . . .
H100 H 1.262560 0.392755 0.381268 0.057 Uiso 1 1 calc R U . . .
C101 C 1.2674(3) 0.37220(12) 0.41740(8) 0.0549(10) Uani 1 1 d . . . . .
H101 H 1.342926 0.378218 0.421712 0.066 Uiso 1 1 calc R U . . .
C102 C 1.2045(3) 0.35488(11) 0.43504(8) 0.0508(9) Uani 1 1 d . . . . .
H102 H 1.238942 0.349021 0.451320 0.061 Uiso 1 1 calc R U . . .
C103 C 1.0923(2) 0.34550(9) 0.43013(7) 0.0404(7) Uani 1 1 d . . . . .
C104 C 1.0460(2) 0.35389(8) 0.40547(6) 0.0343(6) Uani 1 1 d . . . . .
C105 C 0.8940(4) 0.35345(13) 0.46383(9) 0.0660(11) Uani 1 1 d . . . . .
H10A H 0.843532 0.356526 0.448610 0.099 Uiso 1 1 calc R U . . .
H10B H 0.920799 0.378366 0.469701 0.099 Uiso 1 1 calc R U . . .
H10C H 0.854490 0.341231 0.477284 0.099 Uiso 1 1 calc R U . . .
C106 C 1.1109(4) 0.32004(16) 0.48493(9) 0.0806(15) Uani 1 1 d . . . . .
H10D H 1.137186 0.345405 0.489943 0.121 Uiso 1 1 calc R U . . .
H10E H 1.174246 0.304169 0.481111 0.121 Uiso 1 1 calc R U . . .
H10F H 1.072698 0.308638 0.498888 0.121 Uiso 1 1 calc R U . . .
C107 C 0.9653(4) 0.27515(11) 0.44681(10) 0.0724(13) Uani 1 1 d . . . . .
H10G H 0.942514 0.261662 0.461876 0.109 Uiso 1 1 calc R U . . .
H10H H 1.025895 0.261316 0.439509 0.109 Uiso 1 1 calc R U . . .
H10I H 0.902237 0.276914 0.434160 0.109 Uiso 1 1 calc R U . . .
C108 C 1.0711(2) 0.33669(8) 0.33784(7) 0.0369(7) Uani 1 1 d . . . . .
C109 C 1.1803(3) 0.32838(10) 0.33244(9) 0.0548(10) Uani 1 1 d . . . . .
H109 H 1.239229 0.344465 0.338543 0.066 Uiso 1 1 calc R U . . .
C110 C 1.2018(3) 0.29694(12) 0.31831(10) 0.0699(14) Uani 1 1 d . . . . .
H110 H 1.275730 0.291128 0.314571 0.084 Uiso 1 1 calc R U . . .
C111 C 1.1152(3) 0.27363(11) 0.30949(9) 0.0628(12) Uani 1 1 d . . . . .
H111 H 1.131882 0.251869 0.299831 0.075 Uiso 1 1 calc R U . . .
C112 C 1.0047(3) 0.28061(9) 0.31411(7) 0.0433(8) Uani 1 1 d . . . . .
C113 C 0.9840(2) 0.31348(8) 0.32896(6) 0.0356(7) Uani 1 1 d . . . . .
C114 C 0.8001(4) 0.22920(13) 0.32432(9) 0.0730(13) Uani 1 1 d . . . . .
H11A H 0.739747 0.214572 0.315725 0.110 Uiso 1 1 calc R U . . .
H11B H 0.769157 0.250401 0.333557 0.110 Uiso 1 1 calc R U . . .
H11C H 0.843022 0.212803 0.336348 0.110 Uiso 1 1 calc R U . . .
C115 C 0.9580(5) 0.20660(14) 0.28543(14) 0.106(2) Uani 1 1 d . . . . .
H11D H 1.004251 0.192867 0.298359 0.159 Uiso 1 1 calc R U . . .
H11E H 1.004118 0.215617 0.272058 0.159 Uiso 1 1 calc R U . . .
H11F H 0.900445 0.189618 0.277968 0.159 Uiso 1 1 calc R U . . .
C116 C 0.8026(5) 0.27271(15) 0.27516(10) 0.0858(15) Uani 1 1 d . . . . .
H11G H 0.747125 0.255033 0.267637 0.129 Uiso 1 1 calc R U . . .
H11H H 0.848932 0.282009 0.261908 0.129 Uiso 1 1 calc R U . . .
H11I H 0.765124 0.294150 0.282741 0.129 Uiso 1 1 calc R U . . .
C117 C 1.0961(2) 0.41868(9) 0.34271(7) 0.0388(7) Uani 1 1 d . . . . .
C118 C 1.1253(3) 0.45037(9) 0.35726(8) 0.0485(9) Uani 1 1 d . . . . .
H118 H 1.120300 0.449778 0.375192 0.058 Uiso 1 1 calc R U . . .
C119 C 1.1619(3) 0.48296(11) 0.34560(11) 0.0636(12) Uani 1 1 d . . . . .
H119 H 1.183721 0.504442 0.355594 0.076 Uiso 1 1 calc R U . . .
C120 C 1.1663(3) 0.48409(12) 0.31982(12) 0.0724(15) Uani 1 1 d . . . . .
H120 H 1.189839 0.506639 0.311921 0.087 Uiso 1 1 calc R U . . .
C121 C 1.1374(3) 0.45311(13) 0.30515(10) 0.0679(13) Uani 1 1 d . . . . .
H121 H 1.141331 0.454250 0.287200 0.081 Uiso 1 1 calc R U . . .
C122 C 1.1025(3) 0.42017(11) 0.31644(8) 0.0512(9) Uani 1 1 d . . . . .
H122 H 1.082877 0.398641 0.306274 0.061 Uiso 1 1 calc R U . . .
C123 C 0.6870(2) 0.39293(8) 0.40525(6) 0.0308(6) Uani 1 1 d . . . . .
C124 C 0.6132(2) 0.38399(9) 0.42364(7) 0.0396(7) Uani 1 1 d . . . . .
H124 H 0.558985 0.364796 0.420395 0.047 Uiso 1 1 calc R U . . .
C125 C 0.6193(3) 0.40320(11) 0.44665(7) 0.0466(8) Uani 1 1 d . . . . .
H125 H 0.569052 0.397393 0.459224 0.056 Uiso 1 1 calc R U . . .
C126 C 0.6988(3) 0.43076(10) 0.45113(7) 0.0450(8) Uani 1 1 d . . . . .
H126 H 0.700959 0.444039 0.466858 0.054 Uiso 1 1 calc R U . . .
C127 C 0.7769(2) 0.44020(9) 0.43354(6) 0.0364(6) Uani 1 1 d . . . . .
C128 C 0.7691(2) 0.42042(8) 0.41019(6) 0.0314(6) Uani 1 1 d . . . . .
C129 C 0.8664(5) 0.49327(18) 0.47561(9) 0.0936(19) Uani 1 1 d . . . . .
H12A H 0.918849 0.513746 0.480150 0.140 Uiso 1 1 calc R U . . .
H12B H 0.879345 0.472093 0.487483 0.140 Uiso 1 1 calc R U . . .
H12C H 0.790449 0.502596 0.476566 0.140 Uiso 1 1 calc R U . . .
C130 C 0.8672(5) 0.51856(13) 0.42140(10) 0.0861(16) Uani 1 1 d . . . . .
H13A H 0.923972 0.537571 0.426153 0.129 Uiso 1 1 calc R U . . .
H13B H 0.793535 0.529414 0.423217 0.129 Uiso 1 1 calc R U . . .
H13C H 0.873788 0.510833 0.403688 0.129 Uiso 1 1 calc R U . . .
C131 C 1.0288(4) 0.45701(17) 0.44186(13) 0.097(2) Uani 1 1 d . . . . .
H13D H 1.037280 0.444679 0.425425 0.146 Uiso 1 1 calc R U . . .
H13E H 1.040863 0.438381 0.455572 0.146 Uiso 1 1 calc R U . . .
H13F H 1.083127 0.477514 0.444279 0.146 Uiso 1 1 calc R U . . .
C132 C 0.5750(2) 0.40382(8) 0.35612(6) 0.0304(6) Uani 1 1 d . . . . .
C133 C 0.5234(2) 0.43233(9) 0.36912(7) 0.0381(7) Uani 1 1 d . . . . .
H133 H 0.537853 0.434857 0.387001 0.046 Uiso 1 1 calc R U . . .
C134 C 0.4507(3) 0.45722(10) 0.35607(7) 0.0455(8) Uani 1 1 d . . . . .
H134 H 0.412434 0.475821 0.365159 0.055 Uiso 1 1 calc R U . . .
C135 C 0.4342(3) 0.45491(11) 0.33018(7) 0.0490(9) Uani 1 1 d . . . . .
H135 H 0.387680 0.473110 0.321505 0.059 Uiso 1 1 calc R U . . .
C136 C 0.4831(2) 0.42679(10) 0.31601(6) 0.0408(7) Uani 1 1 d . . . . .
C137 C 0.5501(2) 0.40012(8) 0.32981(6) 0.0339(6) Uani 1 1 d . . . . .
C138 C 0.4052(4) 0.47766(14) 0.27186(9) 0.0737(13) Uani 1 1 d . . . . .
H13G H 0.446386 0.496989 0.281963 0.110 Uiso 1 1 calc R U . . .
H13H H 0.326929 0.478465 0.275582 0.110 Uiso 1 1 calc R U . . .
H13I H 0.411918 0.482613 0.253708 0.110 Uiso 1 1 calc R U . . .
C139 C 0.3616(6) 0.39389(17) 0.26720(12) 0.114(2) Uani 1 1 d . . . . .
H13J H 0.351259 0.396634 0.248669 0.170 Uiso 1 1 calc R U . . .
H13K H 0.290569 0.397740 0.274761 0.170 Uiso 1 1 calc R U . . .
H13L H 0.389493 0.368410 0.271380 0.170 Uiso 1 1 calc R U . . .
C140 C 0.5991(5) 0.4269(2) 0.26522(9) 0.104(2) Uani 1 1 d . . . . .
H14A H 0.590000 0.435763 0.247569 0.156 Uiso 1 1 calc R U . . .
H14B H 0.624884 0.400533 0.265504 0.156 Uiso 1 1 calc R U . . .
H14C H 0.653709 0.442800 0.274787 0.156 Uiso 1 1 calc R U . . .
C141 C 0.6054(2) 0.32768(8) 0.37605(6) 0.0346(6) Uani 1 1 d . . . . .
C142 C 0.4903(3) 0.32714(10) 0.37725(8) 0.0531(10) Uani 1 1 d . . . . .
H142 H 0.449915 0.350224 0.375977 0.064 Uiso 1 1 calc R U . . .
C143 C 0.4346(3) 0.29336(12) 0.38028(10) 0.0649(12) Uani 1 1 d . . . . .
H143 H 0.356435 0.293295 0.381301 0.078 Uiso 1 1 calc R U . . .
C144 C 0.4932(3) 0.25967(11) 0.38182(9) 0.0608(11) Uani 1 1 d . . . . .
H144 H 0.455048 0.236404 0.383706 0.073 Uiso 1 1 calc R U . . .
C145 C 0.6074(3) 0.25969(10) 0.38061(7) 0.0491(8) Uani 1 1 d . . . . .
H145 H 0.647179 0.236459 0.381647 0.059 Uiso 1 1 calc R U . . .
C146 C 0.6640(3) 0.29375(9) 0.37789(7) 0.0401(7) Uani 1 1 d . . . . .
H146 H 0.742334 0.293768 0.377291 0.048 Uiso 1 1 calc R U . . .
C147 C 0.4945(4) 0.32756(12) 0.31206(10) 0.0746(13) Uani 1 1 d . . . . .
H14D H 0.491326 0.314941 0.328582 0.112 Uiso 1 1 calc R U . . .
H14E H 0.506237 0.308613 0.298905 0.112 Uiso 1 1 calc R U . . .
H14F H 0.424536 0.340920 0.307895 0.112 Uiso 1 1 calc R U . . .
Fe4 Fe 0.37895(3) 0.11776(2) 0.39750(2) 0.02441(9) Uani 1 1 d . . . . .
S13 S 0.40496(5) 0.15423(2) 0.36140(2) 0.03239(15) Uani 1 1 d . . . . .
S14 S 0.41093(5) 0.17151(2) 0.42216(2) 0.03306(15) Uani 1 1 d . . . . .
S15 S 0.35889(5) 0.06497(2) 0.37172(2) 0.02940(14) Uani 1 1 d . . . . .
S16 S 0.18360(5) 0.13665(2) 0.44776(2) 0.03502(16) Uani 1 1 d . . . . .
P7 P 0.56116(5) 0.11190(2) 0.39654(2) 0.02810(14) Uani 1 1 d . . . . .
P8 P 0.19184(5) 0.12600(2) 0.38662(2) 0.02598(14) Uani 1 1 d . . . . .
Si13 Si 0.45569(8) 0.17573(3) 0.30127(2) 0.0423(2) Uani 1 1 d . . . . .
Si14 Si 0.53121(9) 0.24352(3) 0.45944(2) 0.0509(2) Uani 1 1 d . . . . .
Si15 Si 0.33673(7) 0.01710(2) 0.31772(2) 0.03665(18) Uani 1 1 d . . . . .
Si16 Si 0.02941(8) 0.07946(3) 0.48209(2) 0.0466(2) Uani 1 1 d . . . . .
N4 N 0.36898(18) 0.09134(7) 0.42290(5) 0.0298(5) Uani 1 1 d . . . . .
O4 O 0.36723(19) 0.07169(7) 0.44039(5) 0.0463(6) Uani 1 1 d . . . . .
C148 C 0.6041(2) 0.11785(8) 0.36474(6) 0.0330(6) Uani 1 1 d . . . . .
C149 C 0.7059(2) 0.10646(9) 0.35620(7) 0.0409(7) Uani 1 1 d . . . . .
H149 H 0.757678 0.092995 0.367166 0.049 Uiso 1 1 calc R U . . .
C150 C 0.7305(3) 0.11511(10) 0.33147(8) 0.0496(9) Uani 1 1 d . . . . .
H150 H 0.798704 0.107169 0.325245 0.060 Uiso 1 1 calc R U . . .
C151 C 0.6550(3) 0.13532(9) 0.31597(7) 0.0452(8) Uani 1 1 d . . . . .
H151 H 0.673273 0.140911 0.299108 0.054 Uiso 1 1 calc R U . . .
C152 C 0.5532(3) 0.14797(8) 0.32378(6) 0.0355(6) Uani 1 1 d . . . . .
C153 C 0.5284(2) 0.13854(8) 0.34895(6) 0.0315(6) Uani 1 1 d . . . . .
C154 C 0.4222(4) 0.22250(11) 0.31448(9) 0.0709(13) Uani 1 1 d . . . . .
H15A H 0.391115 0.238907 0.300778 0.106 Uiso 1 1 calc R U . . .
H15B H 0.489763 0.234062 0.322352 0.106 Uiso 1 1 calc R U . . .
H15C H 0.367857 0.219374 0.327335 0.106 Uiso 1 1 calc R U . . .
C155 C 0.5264(5) 0.18490(16) 0.27152(9) 0.0882(17) Uani 1 1 d . . . . .
H15D H 0.480011 0.201481 0.260320 0.132 Uiso 1 1 calc R U . . .
H15E H 0.538466 0.160831 0.262827 0.132 Uiso 1 1 calc R U . . .
H15F H 0.597939 0.197201 0.275750 0.132 Uiso 1 1 calc R U . . .
C156 C 0.3266(4) 0.14875(15) 0.29318(10) 0.0847(16) Uani 1 1 d . . . . .
H15G H 0.290127 0.142976 0.308799 0.127 Uiso 1 1 calc R U . . .
H15H H 0.344707 0.125058 0.284665 0.127 Uiso 1 1 calc R U . . .
H15I H 0.276817 0.163936 0.281810 0.127 Uiso 1 1 calc R U . . .
C157 C 0.6254(2) 0.14858(9) 0.41592(6) 0.0351(6) Uani 1 1 d . . . . .
C158 C 0.7403(3) 0.15124(11) 0.41972(8) 0.0528(9) Uani 1 1 d . . . . .
H158 H 0.786374 0.132867 0.412538 0.063 Uiso 1 1 calc R U . . .
C159 C 0.7863(3) 0.18047(14) 0.43387(10) 0.0723(14) Uani 1 1 d . . . . .
H159 H 0.864605 0.182587 0.436457 0.087 Uiso 1 1 calc R U . . .
C160 C 0.7185(3) 0.20687(13) 0.44437(8) 0.0633(11) Uani 1 1 d . . . . .
H160 H 0.752084 0.227002 0.454076 0.076 Uiso 1 1 calc R U . . .
C161 C 0.6028(3) 0.20545(10) 0.44142(7) 0.0428(7) Uani 1 1 d . . . . .
C162 C 0.5558(2) 0.17544(8) 0.42656(6) 0.0330(6) Uani 1 1 d . . . . .
C163 C 0.3825(5) 0.2477(2) 0.45501(15) 0.131(2) Uani 1 1 d . U . . .
H16D H 0.356012 0.265430 0.467609 0.197 Uiso 1 1 calc R U . . .
H16E H 0.348514 0.222832 0.457187 0.197 Uiso 1 1 calc R U . . .
H16F H 0.362248 0.257241 0.437841 0.197 Uiso 1 1 calc R U . . .
C164 C 0.5962(6) 0.28960(13) 0.45333(14) 0.118(3) Uani 1 1 d . . . . .
H16G H 0.573058 0.298102 0.436059 0.177 Uiso 1 1 calc R U . . .
H16H H 0.677007 0.286924 0.454987 0.177 Uiso 1 1 calc R U . . .
H16I H 0.572977 0.308287 0.465679 0.177 Uiso 1 1 calc R U . . .
C165 C 0.5725(6) 0.23300(19) 0.49391(12) 0.113(2) Uani 1 1 d . U . . .
H16J H 0.610847 0.255015 0.501689 0.169 Uiso 1 1 calc R U . . .
H16K H 0.622098 0.210993 0.494992 0.169 Uiso 1 1 calc R U . . .
H16L H 0.506092 0.227513 0.502961 0.169 Uiso 1 1 calc R U . . .
C166 C 0.6155(2) 0.06702(8) 0.40879(7) 0.0352(7) Uani 1 1 d . . . . .
C167 C 0.6311(2) 0.06191(10) 0.43496(7) 0.0449(8) Uani 1 1 d . . . . .
H167 H 0.620818 0.082542 0.446155 0.054 Uiso 1 1 calc R U . . .
C168 C 0.6617(3) 0.02654(12) 0.44470(9) 0.0583(11) Uani 1 1 d . . . . .
H168 H 0.670596 0.022793 0.462593 0.070 Uiso 1 1 calc R U . . .
C169 C 0.6791(3) -0.00307(11) 0.42840(11) 0.0664(13) Uani 1 1 d . . . . .
H169 H 0.700885 -0.027140 0.435104 0.080 Uiso 1 1 calc R U . . .
C170 C 0.6653(3) 0.00193(10) 0.40275(10) 0.0586(11) Uani 1 1 d . . . . .
H170 H 0.678895 -0.018583 0.391692 0.070 Uiso 1 1 calc R U . . .
C171 C 0.6317(3) 0.03666(9) 0.39260(8) 0.0446(8) Uani 1 1 d . . . . .
H171 H 0.619790 0.039689 0.374696 0.053 Uiso 1 1 calc R U . . .
C172 C 0.1721(2) 0.10446(8) 0.35525(6) 0.0301(6) Uani 1 1 d . . . . .
C173 C 0.0845(2) 0.11328(9) 0.33764(6) 0.0381(7) Uani 1 1 d . . . . .
H173 H 0.035246 0.133405 0.340970 0.046 Uiso 1 1 calc R U . . .
C174 C 0.0695(3) 0.09272(11) 0.31542(6) 0.0443(8) Uani 1 1 d . . . . .
H174 H 0.009432 0.098547 0.303493 0.053 Uiso 1 1 calc R U . . .
C175 C 0.1419(3) 0.06355(10) 0.31040(6) 0.0415(7) Uani 1 1 d . . . . .
H175 H 0.129210 0.049350 0.295151 0.050 Uiso 1 1 calc R U . . .
C176 C 0.2332(2) 0.05434(9) 0.32712(6) 0.0336(6) Uani 1 1 d . . . . .
C177 C 0.2467(2) 0.07556(8) 0.34984(5) 0.0289(6) Uani 1 1 d . . . . .
C178 C 0.4724(3) 0.03999(11) 0.31232(8) 0.0525(9) Uani 1 1 d . . . . .
H17D H 0.520978 0.021594 0.304664 0.079 Uiso 1 1 calc R U . . .
H17E H 0.507209 0.048712 0.328616 0.079 Uiso 1 1 calc R U . . .
H17F H 0.460109 0.061667 0.300837 0.079 Uiso 1 1 calc R U . . .
C179 C 0.3588(4) -0.02138(10) 0.34191(8) 0.0576(10) Uani 1 1 d . . . . .
H17G H 0.403051 -0.041699 0.334942 0.086 Uiso 1 1 calc R U . . .
H17H H 0.286923 -0.031523 0.346185 0.086 Uiso 1 1 calc R U . . .
H17I H 0.398062 -0.011100 0.357278 0.086 Uiso 1 1 calc R U . . .
C180 C 0.2809(4) -0.00623(13) 0.28773(8) 0.0645(11) Uani 1 1 d . . . . .
H18D H 0.268954 0.012892 0.274324 0.097 Uiso 1 1 calc R U . . .
H18E H 0.210360 -0.018647 0.290664 0.097 Uiso 1 1 calc R U . . .
H18F H 0.334026 -0.025175 0.282459 0.097 Uiso 1 1 calc R U . . .
C181 C 0.0949(2) 0.09892(8) 0.40531(6) 0.0274(6) Uani 1 1 d . . . . .
C182 C 0.0211(2) 0.07331(8) 0.39291(6) 0.0341(6) Uani 1 1 d . . . . .
H182 H 0.022808 0.069497 0.375078 0.041 Uiso 1 1 calc R U . . .
C183 C -0.0542(2) 0.05353(9) 0.40650(7) 0.0390(7) Uani 1 1 d . . . . .
H183 H -0.106093 0.036999 0.397854 0.047 Uiso 1 1 calc R U . . .
C184 C -0.0544(3) 0.05773(9) 0.43250(7) 0.0406(7) Uani 1 1 d . . . . .
H184 H -0.106002 0.043627 0.441529 0.049 Uiso 1 1 calc R U . . .
C185 C 0.0194(2) 0.08218(9) 0.44604(6) 0.0351(6) Uani 1 1 d . . . . .
C186 C 0.0904(2) 0.10405(8) 0.43176(6) 0.0300(6) Uani 1 1 d . . . . .
C187 C 0.1655(3) 0.05722(13) 0.49217(8) 0.0625(11) Uani 1 1 d . . . . .
H18G H 0.225775 0.072708 0.486145 0.094 Uiso 1 1 calc R U . . .
H18H H 0.168947 0.031722 0.484879 0.094 Uiso 1 1 calc R U . . .
H18I H 0.173324 0.055559 0.510789 0.094 Uiso 1 1 calc R U . . .
C188 C 0.0105(5) 0.12450(13) 0.49941(9) 0.0768(14) Uani 1 1 d . . . . .
H18J H -0.051675 0.138646 0.491116 0.115 Uiso 1 1 calc R U . . .
H18K H 0.078234 0.139707 0.499225 0.115 Uiso 1 1 calc R U . . .
H18L H -0.005208 0.118959 0.517058 0.115 Uiso 1 1 calc R U . . .
C189 C -0.0823(4) 0.04697(15) 0.49162(9) 0.0766(14) Uani 1 1 d . . . . .
H18M H -0.076859 0.043949 0.510166 0.115 Uiso 1 1 calc R U . . .
H18N H -0.073877 0.022205 0.483543 0.115 Uiso 1 1 calc R U . . .
H18O H -0.154777 0.057693 0.486161 0.115 Uiso 1 1 calc R U . . .
C190 C 0.1250(2) 0.17254(8) 0.38409(6) 0.0321(6) Uani 1 1 d . . . . .
C191 C 0.1865(3) 0.20510(9) 0.38168(7) 0.0438(8) Uani 1 1 d . . . . .
H191 H 0.264809 0.203585 0.381376 0.053 Uiso 1 1 calc R U . . .
C192 C 0.1340(3) 0.24017(10) 0.37969(9) 0.0557(10) Uani 1 1 d . . . . .
H192 H 0.176652 0.262516 0.377946 0.067 Uiso 1 1 calc R U . . .
C193 C 0.0206(3) 0.24264(11) 0.38024(8) 0.0553(10) Uani 1 1 d . . . . .
H193 H -0.014961 0.266631 0.378739 0.066 Uiso 1 1 calc R U . . .
C194 C -0.0409(3) 0.21055(11) 0.38295(8) 0.0524(9) Uani 1 1 d . . . . .
H194 H -0.119049 0.212375 0.383591 0.063 Uiso 1 1 calc R U . . .
C195 C 0.0101(3) 0.17533(10) 0.38477(7) 0.0432(8) Uani 1 1 d . . . . .
H195 H -0.033221 0.153120 0.386481 0.052 Uiso 1 1 calc R U . . .
C196 C 0.1040(3) 0.17966(10) 0.44983(7) 0.0497(8) Uani 1 1 d . . . . .
H19A H 0.088291 0.190130 0.432725 0.075 Uiso 1 1 calc R U . . .
H19B H 0.146371 0.198148 0.460410 0.075 Uiso 1 1 calc R U . . .
H19C H 0.034091 0.174057 0.457465 0.075 Uiso 1 1 calc R U . . .
N5 N 0.5492(9) 0.5765(3) 0.2471(2) 0.211(4) Uani 1 1 d . U . . .
C197 C 0.4922(6) 0.5990(2) 0.25297(15) 0.118(2) Uani 1 1 d D U . . .
C198 C 0.4012(7) 0.6209(2) 0.26139(16) 0.141(3) Uani 1 1 d D U . . .
H19D H 0.364872 0.634463 0.246862 0.211 Uiso 1 1 calc R U . . .
H19E H 0.429049 0.639287 0.274250 0.211 Uiso 1 1 calc R U . . .
H19F H 0.347614 0.604033 0.268792 0.211 Uiso 1 1 calc R U . . .
N6 N 0.0543(8) 0.4134(3) 0.24810(18) 0.189(3) Uani 1 1 d . U . . .
C199 C -0.0047(6) 0.3917(2) 0.25447(14) 0.111(2) Uani 1 1 d D U . . .
C200 C -0.0958(7) 0.3710(2) 0.26406(16) 0.143(3) Uani 1 1 d D U . . .
H20A H -0.146877 0.388722 0.271551 0.214 Uiso 1 1 calc R U . . .
H20B H -0.067423 0.352972 0.277088 0.214 Uiso 1 1 calc R U . . .
H20C H -0.135196 0.357148 0.250069 0.214 Uiso 1 1 calc R U . . .

loop_
_atom_site_aniso_label
_atom_site_aniso_U_11
_atom_site_aniso_U_22
_atom_site_aniso_U_33
_atom_site_aniso_U_23
_atom_site_aniso_U_13
_atom_site_aniso_U_12
Fe1 0.01962(19) 0.0236(2) 0.0304(2) 0.00310(17) -0.00041(16) 0.00013(15)
S1 0.0275(3) 0.0275(3) 0.0411(4) -0.0039(3) 0.0061(3) -0.0039(2)
S2 0.0240(3) 0.0315(3) 0.0476(4) 0.0139(3) 0.0011(3) -0.0008(2)
S3 0.0291(3) 0.0253(3) 0.0328(4) 0.0041(3) -0.0045(3) -0.0008(2)
S4 0.0257(3) 0.0484(4) 0.0448(4) 0.0122(4) 0.0019(3) 0.0041(3)
P1 0.0204(3) 0.0232(3) 0.0340(4) 0.0026(3) 0.0012(3) -0.0013(2)
P2 0.0202(3) 0.0279(3) 0.0323(4) 0.0006(3) -0.0002(3) -0.0008(2)
Si1 0.0534(5) 0.0368(4) 0.0377(5) -0.0026(4) 0.0032(4) -0.0062(4)
Si2 0.0526(5) 0.0295(4) 0.0441(5) 0.0102(4) 0.0068(4) 0.0063(4)
Si3 0.0404(4) 0.0348(4) 0.0325(4) 0.0061(3) 0.0034(3) 0.0049(3)
Si4 0.0403(5) 0.0615(6) 0.0360(5) -0.0036(4) 0.0032(4) 0.0019(4)
N1 0.0247(11) 0.0367(13) 0.0338(14) 0.0048(11) 0.0007(9) 0.0005(9)
O1 0.0530(14) 0.0642(16) 0.0432(15) -0.0182(13) 0.0032(11) -0.0008(12)
C1 0.0293(13) 0.0262(13) 0.0374(16) 0.0020(12) 0.0049(11) 0.0013(10)
C2 0.0309(15) 0.0399(17) 0.049(2) 0.0001(14) 0.0058(13) -0.0057(12)
C3 0.0396(17) 0.0475(19) 0.058(2) 0.0002(17) 0.0201(16) -0.0063(14)
C4 0.0500(19) 0.0425(18) 0.0435(19) -0.0024(15) 0.0166(15) -0.0041(14)
C5 0.0410(16) 0.0290(14) 0.0388(17) 0.0011(13) 0.0064(13) -0.0019(12)
C6 0.0297(13) 0.0224(12) 0.0381(16) 0.0034(11) 0.0027(11) 0.0009(10)
C7 0.084(3) 0.085(4) 0.079(4) -0.015(3) -0.037(3) 0.016(3)
C8 0.111(4) 0.045(2) 0.064(3) -0.008(2) 0.007(3) -0.027(2)
C9 0.118(4) 0.120(5) 0.054(3) -0.035(3) 0.034(3) -0.052(4)
C10 0.0242(13) 0.0269(13) 0.0390(16) 0.0027(12) 0.0007(11) 0.0019(10)
C11 0.0271(14) 0.0435(17) 0.050(2) 0.0086(15) 0.0001(13) 0.0022(12)
C12 0.0263(15) 0.062(2) 0.064(2) 0.0131(19) -0.0030(15) 0.0108(14)
C13 0.0395(17) 0.0455(19) 0.055(2) 0.0133(16) -0.0021(15) 0.0154(14)
C14 0.0373(15) 0.0327(15) 0.0364(17) 0.0020(13) 0.0025(12) 0.0056(12)
C15 0.0291(13) 0.0265(13) 0.0343(15) 0.0002(12) 0.0006(11) 0.0026(10)
C16 0.150(5) 0.051(3) 0.072(3) 0.009(2) 0.047(3) 0.005(3)
C17 0.136(5) 0.073(3) 0.076(4) 0.021(3) -0.002(3) -0.053(3)
C18 0.088(3) 0.079(3) 0.111(3) 0.047(2) 0.016(2) 0.017(2)
C19 0.0203(12) 0.0275(13) 0.0435(17) -0.0003(12) 0.0015(11) -0.0016(10)
C20 0.0327(14) 0.0293(14) 0.052(2) 0.0036(14) 0.0066(13) 0.0008(11)
C21 0.0411(17) 0.0256(15) 0.075(3) 0.0018(16) 0.0137(17) -0.0026(12)
C22 0.0420(18) 0.0312(16) 0.083(3) -0.0148(18) 0.0142(18) -0.0065(13)
C23 0.0376(16) 0.049(2) 0.054(2) -0.0180(17) 0.0072(15) -0.0068(14)
C24 0.0307(14) 0.0370(16) 0.0481(19) -0.0013(14) 0.0040(13) -0.0022(12)
C25 0.0261(13) 0.0358(15) 0.0299(15) 0.0003(12) -0.0006(11) 0.0042(11)
C26 0.0291(14) 0.0500(18) 0.0370(17) -0.0029(14) -0.0034(12) -0.0039(12)
C27 0.0305(15) 0.061(2) 0.0348(17) -0.0015(15) -0.0084(12) 0.0002(14)
C28 0.0391(16) 0.0492(19) 0.0324(16) 0.0052(14) -0.0039(13) 0.0104(13)
C29 0.0317(14) 0.0350(15) 0.0325(16) 0.0031(12) -0.0002(12) 0.0075(11)
C30 0.0253(13) 0.0306(14) 0.0331(15) -0.0012(12) -0.0009(11) 0.0052(10)
C31 0.056(2) 0.072(3) 0.050(2) 0.025(2) 0.0022(17) 0.0085(19)
C32 0.091(3) 0.0347(18) 0.053(2) -0.0010(17) 0.014(2) -0.0047(18)
C33 0.0441(18) 0.058(2) 0.049(2) 0.0085(17) 0.0093(16) 0.0068(16)
C34 0.0221(12) 0.0306(14) 0.0346(15) -0.0032(12) -0.0007(11) -0.0023(10)
C35 0.0311(14) 0.0357(15) 0.0363(16) 0.0004(13) -0.0020(12) 0.0025(11)
C36 0.0308(15) 0.0423(17) 0.0459(19) -0.0008(15) -0.0012(13) 0.0108(12)
C37 0.0312(15) 0.0497(19) 0.0449(19) -0.0044(15) 0.0031(13) 0.0062(13)
C38 0.0254(13) 0.0446(17) 0.0348(16) -0.0049(13) 0.0023(11) -0.0023(11)
C39 0.0230(12) 0.0362(15) 0.0372(16) 0.0009(13) -0.0027(11) -0.0021(10)
C40 0.098(4) 0.070(3) 0.056(3) -0.015(2) 0.004(2) 0.015(3)
C41 0.056(2) 0.131(5) 0.054(3) 0.011(3) 0.014(2) -0.016(3)
C42 0.080(3) 0.076(3) 0.039(2) -0.005(2) -0.0106(19) 0.008(2)
C43 0.0281(13) 0.0316(14) 0.0362(16) -0.0030(12) 0.0032(11) -0.0064(11)
C44 0.0311(15) 0.0427(18) 0.050(2) -0.0073(15) 0.0025(13) -0.0062(12)
C45 0.0343(16) 0.056(2) 0.065(2) -0.0131(19) 0.0089(16) -0.0175(15)
C46 0.052(2) 0.048(2) 0.078(3) -0.018(2) 0.0159(19) -0.0240(17)
C47 0.050(2) 0.0350(18) 0.088(3) -0.0121(19) 0.015(2) -0.0086(15)
C48 0.0337(15) 0.0361(16) 0.059(2) -0.0048(15) 0.0111(14) -0.0036(12)
C49 0.052(2) 0.0441(19) 0.057(2) 0.0116(17) 0.0012(17) -0.0021(15)
Fe2 0.02054(19) 0.0254(2) 0.0389(3) -0.00024(19) 0.00160(17) -0.00196(15)
S5 0.0263(3) 0.0300(3) 0.0540(5) -0.0088(3) -0.0062(3) 0.0016(3)
S6 0.0266(3) 0.0366(4) 0.0584(5) 0.0138(4) 0.0050(3) 0.0008(3)
S7 0.0327(3) 0.0271(3) 0.0411(4) 0.0012(3) 0.0063(3) 0.0025(3)
S8 0.0393(4) 0.0504(5) 0.0494(5) 0.0104(4) 0.0034(3) -0.0010(3)
P3 0.0211(3) 0.0273(3) 0.0491(5) -0.0004(3) 0.0036(3) -0.0010(2)
P4 0.0218(3) 0.0288(3) 0.0356(4) -0.0032(3) 0.0008(3) 0.0000(2)
Si5 0.0445(5) 0.0503(5) 0.0558(6) -0.0173(5) -0.0133(4) 0.0037(4)
Si6 0.0588(6) 0.0412(5) 0.0677(7) 0.0170(5) 0.0120(5) 0.0060(4)
Si7 0.0455(5) 0.0515(5) 0.0447(5) 0.0100(4) 0.0020(4) 0.0075(4)
Si8 0.0778(8) 0.0930(9) 0.0400(6) -0.0023(6) -0.0182(5) -0.0285(7)
N2 0.0287(12) 0.0366(13) 0.0427(15) -0.0019(12) 0.0028(10) -0.0060(10)
O2 0.0557(15) 0.0645(17) 0.0612(18) -0.0273(15) 0.0049(13) -0.0099(13)
C50 0.0253(14) 0.0392(16) 0.051(2) -0.0023(14) -0.0019(13) -0.0044(11)
C51 0.0259(15) 0.055(2) 0.073(3) -0.0072(19) 0.0016(15) 0.0021(14)
C52 0.0286(16) 0.067(3) 0.085(3) -0.007(2) -0.0159(18) 0.0036(15)
C53 0.0371(17) 0.056(2) 0.071(3) -0.014(2) -0.0164(17) 0.0013(15)
C54 0.0373(16) 0.0360(16) 0.058(2) -0.0060(15) -0.0091(15) -0.0024(13)
C55 0.0287(14) 0.0277(14) 0.055(2) -0.0032(14) -0.0065(13) -0.0036(11)
C56 0.089(3) 0.053(3) 0.091(4) -0.017(2) 0.000(3) 0.024(2)
C57 0.082(3) 0.109(3) 0.086(3) -0.034(3) -0.023(2) 0.014(2)
C58 0.106(4) 0.080(3) 0.071(3) -0.010(3) 0.023(3) -0.017(3)
C59 0.0307(14) 0.0323(15) 0.057(2) 0.0012(14) 0.0110(14) -0.0042(11)
C60 0.0317(16) 0.047(2) 0.100(3) 0.015(2) 0.0186(19) 0.0033(14)
C61 0.0388(19) 0.059(3) 0.136(5) 0.025(3) 0.035(2) -0.0072(17)
C62 0.051(2) 0.045(2) 0.109(4) 0.022(2) 0.029(2) -0.0050(16)
C63 0.0427(17) 0.0331(16) 0.066(2) 0.0061(16) 0.0148(16) -0.0019(13)
C64 0.0315(14) 0.0284(14) 0.053(2) -0.0010(14) 0.0085(13) -0.0036(11)
C65 0.098(4) 0.068(3) 0.190(8) 0.068(4) 0.035(4) 0.007(3)
C66 0.087(3) 0.069(3) 0.071(3) 0.008(2) 0.007(3) 0.036(2)
C67 0.119(5) 0.088(4) 0.076(4) 0.005(3) -0.012(3) 0.017(3)
C68 0.0241(13) 0.0317(15) 0.067(2) -0.0036(15) 0.0019(14) 0.0008(11)
C69 0.0325(16) 0.0346(17) 0.088(3) 0.0063(18) 0.0093(17) -0.0003(13)
C70 0.0392(19) 0.0314(18) 0.124(4) 0.002(2) 0.004(2) 0.0042(14)
C71 0.042(2) 0.046(2) 0.135(5) -0.036(3) -0.002(2) 0.0093(16)
C72 0.055(2) 0.071(3) 0.085(3) -0.035(3) -0.008(2) 0.020(2)
C73 0.0438(19) 0.054(2) 0.063(3) -0.0139(19) -0.0048(17) 0.0160(16)
C74 0.0273(13) 0.0329(14) 0.0355(16) -0.0053(12) 0.0004(11) -0.0028(11)
C75 0.0328(15) 0.0469(18) 0.0393(18) -0.0085(14) 0.0027(13) 0.0031(13)
C76 0.0391(17) 0.066(2) 0.0380(19) -0.0073(17) 0.0065(14) 0.0031(15)
C77 0.0462(18) 0.059(2) 0.0361(18) 0.0013(16) 0.0047(14) -0.0014(15)
C78 0.0349(15) 0.0408(17) 0.0380(17) 0.0001(14) 0.0000(13) -0.0033(12)
C79 0.0281(13) 0.0324(14) 0.0383(16) -0.0050(13) 0.0011(12) -0.0054(11)
C80 0.045(2) 0.095(4) 0.124(5) 0.039(3) -0.005(3) 0.007(2)
C81 0.088(3) 0.048(2) 0.072(3) 0.005(2) 0.013(2) 0.013(2)
C82 0.094(4) 0.120(5) 0.048(3) 0.026(3) 0.002(2) 0.035(3)
C83 0.0222(12) 0.0326(14) 0.0372(16) -0.0060(12) 0.0004(11) 0.0000(10)
C84 0.0328(15) 0.0489(18) 0.0375(17) -0.0057(14) 0.0046(13) -0.0115(13)
C85 0.0402(18) 0.062(2) 0.052(2) -0.0009(18) 0.0044(15) -0.0239(16)
C86 0.0443(19) 0.069(3) 0.053(2) -0.0099(19) -0.0055(16) -0.0245(17)
C87 0.0356(16) 0.057(2) 0.0401(19) -0.0034(16) -0.0063(13) -0.0075(14)
C88 0.0226(13) 0.0420(16) 0.0424(18) -0.0022(14) -0.0003(12) -0.0001(11)
C89 0.116(3) 0.129(4) 0.074(3) -0.018(3) 0.019(3) -0.030(3)
C90 0.133(3) 0.103(3) 0.098(3) 0.012(3) -0.040(3) -0.009(3)
C91 0.084(3) 0.087(3) 0.061(3) -0.020(3) -0.025(2) -0.007(3)
C92 0.0299(14) 0.0344(15) 0.0381(17) -0.0050(13) 0.0020(12) 0.0096(11)
C93 0.0325(16) 0.052(2) 0.061(2) -0.0161(18) -0.0008(15) 0.0052(14)
C94 0.0364(18) 0.070(3) 0.077(3) -0.021(2) -0.0037(18) 0.0236(17)
C95 0.061(2) 0.051(2) 0.061(3) -0.0084(19) -0.0008(19) 0.0269(18)
C96 0.058(2) 0.0328(17) 0.059(2) -0.0043(16) 0.0070(17) 0.0077(15)
C97 0.0391(16) 0.0337(16) 0.054(2) -0.0028(15) 0.0049(14) 0.0055(12)
C98 0.084(3) 0.062(3) 0.074(3) 0.008(2) -0.004(2) 0.028(2)
Fe3 0.0214(2) 0.0245(2) 0.0375(3) 0.00016(18) 0.00216(17) 0.00191(15)
S9 0.0263(3) 0.0284(3) 0.0484(4) 0.0067(3) -0.0043(3) -0.0007(2)
S10 0.0259(3) 0.0350(4) 0.0535(5) -0.0125(3) 0.0037(3) 0.0000(3)
S11 0.0321(3) 0.0262(3) 0.0394(4) -0.0012(3) 0.0084(3) -0.0029(2)
S12 0.0378(4) 0.0450(4) 0.0516(5) -0.0111(4) -0.0001(3) 0.0036(3)
P5 0.0216(3) 0.0267(3) 0.0440(4) 0.0001(3) 0.0035(3) 0.0003(2)
P6 0.0218(3) 0.0260(3) 0.0378(4) 0.0034(3) 0.0024(3) 0.0002(2)
Si9 0.0395(5) 0.0452(5) 0.0506(6) 0.0149(4) -0.0086(4) 0.0001(4)
Si10 0.0547(6) 0.0385(5) 0.0612(7) -0.0147(5) 0.0080(5) -0.0050(4)
Si11 0.0463(5) 0.0489(5) 0.0437(5) -0.0095(4) 0.0040(4) -0.0076(4)
Si12 0.0687(7) 0.0795(8) 0.0391(6) -0.0028(5) -0.0152(5) 0.0218(6)
N3 0.0275(11) 0.0360(13) 0.0412(15) 0.0022(12) 0.0040(10) 0.0060(10)
O3 0.0553(15) 0.0678(18) 0.0580(17) 0.0273(15) 0.0025(13) 0.0120(13)
C99 0.0271(14) 0.0354(15) 0.0472(19) 0.0003(14) -0.0006(12) 0.0026(11)
C100 0.0273(15) 0.053(2) 0.062(2) 0.0035(17) 0.0029(15) -0.0007(13)
C101 0.0253(15) 0.068(2) 0.070(3) 0.002(2) -0.0078(16) -0.0009(15)
C102 0.0361(17) 0.060(2) 0.054(2) 0.0053(18) -0.0119(15) 0.0024(15)
C103 0.0315(15) 0.0361(16) 0.053(2) 0.0058(15) -0.0064(13) 0.0025(12)
C104 0.0244(13) 0.0277(14) 0.0505(19) 0.0008(13) -0.0017(12) 0.0041(10)
C105 0.067(3) 0.073(3) 0.059(3) 0.016(2) 0.014(2) 0.016(2)
C106 0.062(3) 0.114(4) 0.063(3) 0.036(3) -0.015(2) -0.009(3)
C107 0.081(3) 0.045(2) 0.090(4) 0.017(2) -0.003(3) -0.012(2)
C108 0.0305(14) 0.0285(14) 0.052(2) 0.0001(14) 0.0074(13) 0.0028(11)
C109 0.0308(16) 0.0449(19) 0.090(3) -0.012(2) 0.0152(17) -0.0017(14)
C110 0.0340(18) 0.056(2) 0.123(4) -0.024(3) 0.029(2) 0.0035(16)
C111 0.050(2) 0.042(2) 0.099(4) -0.021(2) 0.025(2) 0.0072(16)
C112 0.0411(17) 0.0336(16) 0.056(2) -0.0072(15) 0.0106(15) 0.0000(13)
C113 0.0346(15) 0.0274(14) 0.0456(18) 0.0007(13) 0.0090(13) 0.0047(11)
C114 0.081(3) 0.064(3) 0.074(3) -0.008(2) 0.006(2) -0.036(2)
C115 0.097(4) 0.060(3) 0.163(7) -0.052(4) 0.031(4) -0.005(3)
C116 0.101(4) 0.085(4) 0.070(3) -0.001(3) -0.012(3) -0.014(3)
C117 0.0238(13) 0.0334(15) 0.059(2) 0.0061(15) 0.0005(13) 0.0004(11)
C118 0.0339(16) 0.0340(16) 0.078(3) -0.0065(17) 0.0038(16) -0.0008(12)
C119 0.0387(18) 0.0371(19) 0.115(4) -0.004(2) 0.006(2) -0.0066(14)
C120 0.050(2) 0.044(2) 0.122(5) 0.029(3) -0.002(2) -0.0133(17)
C121 0.055(2) 0.070(3) 0.078(3) 0.034(2) -0.004(2) -0.018(2)
C122 0.0421(18) 0.050(2) 0.060(2) 0.0120(18) -0.0049(16) -0.0145(15)
C123 0.0278(13) 0.0283(13) 0.0361(16) 0.0065(12) 0.0003(11) 0.0046(10)
C124 0.0301(14) 0.0428(17) 0.0460(19) 0.0102(15) 0.0048(13) 0.0003(12)
C125 0.0411(17) 0.060(2) 0.0404(19) 0.0101(16) 0.0115(14) 0.0015(15)
C126 0.0463(18) 0.053(2) 0.0364(18) 0.0016(15) 0.0067(14) 0.0033(15)
C127 0.0368(15) 0.0365(16) 0.0360(17) 0.0028(13) 0.0038(12) 0.0044(12)
C128 0.0265(13) 0.0296(14) 0.0381(16) 0.0050(12) 0.0023(11) 0.0054(10)
C129 0.093(4) 0.132(5) 0.056(3) -0.035(3) 0.011(3) -0.043(3)
C130 0.133(5) 0.053(3) 0.073(3) 0.001(2) 0.006(3) -0.030(3)
C131 0.044(2) 0.106(4) 0.139(6) -0.041(4) -0.009(3) -0.004(2)
C132 0.0214(12) 0.0312(14) 0.0387(16) 0.0071(12) 0.0022(11) 0.0005(10)
C133 0.0319(15) 0.0432(17) 0.0398(17) 0.0062(14) 0.0051(13) 0.0078(12)
C134 0.0378(16) 0.0500(19) 0.049(2) 0.0004(16) 0.0059(14) 0.0191(14)
C135 0.0382(17) 0.057(2) 0.050(2) 0.0057(17) -0.0047(15) 0.0187(15)
C136 0.0325(15) 0.0498(19) 0.0393(18) 0.0045(15) -0.0039(13) 0.0041(13)
C137 0.0214(12) 0.0362(15) 0.0441(18) 0.0002(13) 0.0016(11) -0.0003(11)
C138 0.081(3) 0.086(3) 0.052(3) 0.016(2) -0.017(2) 0.014(2)
C139 0.139(5) 0.096(4) 0.097(5) -0.034(4) -0.062(4) 0.018(4)
C140 0.115(4) 0.157(6) 0.043(3) 0.022(3) 0.026(3) 0.049(4)
C141 0.0316(14) 0.0319(15) 0.0400(17) 0.0072(13) -0.0003(12) -0.0054(11)
C142 0.0313(16) 0.0443(19) 0.083(3) 0.0176(19) 0.0013(17) -0.0063(13)
C143 0.0385(19) 0.060(2) 0.096(4) 0.016(2) 0.001(2) -0.0184(17)
C144 0.062(2) 0.044(2) 0.076(3) 0.010(2) -0.003(2) -0.0267(17)
C145 0.057(2) 0.0327(17) 0.058(2) 0.0040(16) 0.0062(17) -0.0075(14)
C146 0.0409(16) 0.0326(16) 0.0469(19) 0.0031(14) 0.0037(14) -0.0032(12)
C147 0.082(3) 0.052(2) 0.088(4) -0.015(2) -0.003(3) -0.024(2)
Fe4 0.01967(19) 0.0238(2) 0.0295(2) -0.00167(17) 0.00008(16) -0.00181(15)
S13 0.0288(3) 0.0288(3) 0.0402(4) 0.0047(3) 0.0071(3) 0.0022(2)
S14 0.0260(3) 0.0300(3) 0.0430(4) -0.0101(3) 0.0009(3) -0.0023(2)
S15 0.0290(3) 0.0258(3) 0.0327(4) -0.0034(3) -0.0033(3) 0.0003(2)
S16 0.0258(3) 0.0403(4) 0.0387(4) -0.0082(3) -0.0002(3) -0.0029(3)
P7 0.0200(3) 0.0273(3) 0.0369(4) -0.0014(3) 0.0015(3) -0.0002(2)
P8 0.0203(3) 0.0270(3) 0.0304(4) 0.0006(3) -0.0004(2) -0.0001(2)
Si13 0.0543(5) 0.0347(4) 0.0383(5) 0.0014(4) 0.0066(4) 0.0017(4)
Si14 0.0666(6) 0.0388(5) 0.0480(6) -0.0140(4) 0.0096(5) -0.0159(4)
Si15 0.0416(4) 0.0356(4) 0.0332(4) -0.0061(4) 0.0056(3) -0.0060(3)
Si16 0.0517(5) 0.0520(5) 0.0372(5) 0.0024(4) 0.0099(4) -0.0095(4)
N4 0.0234(10) 0.0314(12) 0.0340(13) -0.0015(10) -0.0021(9) -0.0014(9)
O4 0.0459(13) 0.0510(14) 0.0418(14) 0.0142(11) 0.0016(10) 0.0000(10)
C148 0.0297(14) 0.0319(14) 0.0381(17) -0.0010(12) 0.0070(12) 0.0002(11)
C149 0.0314(15) 0.0399(17) 0.053(2) 0.0006(15) 0.0105(14) 0.0042(12)
C150 0.0411(18) 0.049(2) 0.062(2) 0.0020(17) 0.0253(17) 0.0060(14)
C151 0.0514(19) 0.0401(17) 0.046(2) -0.0002(15) 0.0206(16) 0.0005(14)
C152 0.0431(16) 0.0266(14) 0.0376(17) -0.0017(12) 0.0091(13) -0.0024(12)
C153 0.0313(14) 0.0251(13) 0.0386(16) -0.0021(12) 0.0063(12) -0.0033(10)
C154 0.105(4) 0.042(2) 0.066(3) 0.005(2) 0.011(3) 0.023(2)
C155 0.115(4) 0.105(4) 0.047(3) 0.022(3) 0.031(3) 0.036(3)
C156 0.086(3) 0.082(3) 0.081(4) 0.016(3) -0.030(3) -0.027(3)
C157 0.0268(14) 0.0366(15) 0.0411(17) -0.0039(13) -0.0029(12) -0.0066(11)
C158 0.0270(15) 0.065(2) 0.067(3) -0.015(2) 0.0021(15) -0.0064(14)
C159 0.0291(17) 0.099(4) 0.089(3) -0.033(3) -0.0005(19) -0.0203(19)
C160 0.043(2) 0.076(3) 0.069(3) -0.026(2) -0.0028(18) -0.0273(19)
C161 0.0413(17) 0.0416(17) 0.0456(19) -0.0079(15) 0.0036(14) -0.0133(13)
C162 0.0292(14) 0.0349(15) 0.0345(16) 0.0030(12) -0.0004(11) -0.0077(11)
C163 0.115(3) 0.129(4) 0.150(4) -0.078(3) 0.009(3) 0.014(3)
C164 0.160(6) 0.037(2) 0.163(7) -0.008(3) 0.056(5) -0.019(3)
C165 0.140(4) 0.107(3) 0.092(3) 0.004(3) 0.020(3) 0.012(3)
C166 0.0199(12) 0.0319(14) 0.054(2) 0.0054(14) 0.0032(12) 0.0004(10)
C167 0.0309(15) 0.0465(19) 0.057(2) 0.0094(16) -0.0003(14) 0.0055(13)
C168 0.0395(18) 0.061(2) 0.074(3) 0.029(2) -0.0012(18) 0.0026(16)
C169 0.0410(19) 0.039(2) 0.119(4) 0.026(2) 0.006(2) 0.0055(15)
C170 0.0435(19) 0.0317(17) 0.103(4) 0.004(2) 0.019(2) 0.0017(14)
C171 0.0339(15) 0.0325(16) 0.068(2) -0.0010(16) 0.0094(15) -0.0017(12)
C172 0.0256(13) 0.0331(14) 0.0313(15) 0.0012(12) -0.0008(11) -0.0045(10)
C173 0.0322(15) 0.0442(17) 0.0372(17) 0.0039(14) -0.0028(12) 0.0004(12)
C174 0.0366(16) 0.062(2) 0.0328(17) 0.0034(15) -0.0098(13) -0.0028(14)
C175 0.0433(17) 0.0509(19) 0.0291(16) -0.0015(14) -0.0058(13) -0.0078(14)
C176 0.0336(14) 0.0366(15) 0.0307(15) -0.0004(12) 0.0019(12) -0.0067(12)
C177 0.0255(12) 0.0313(14) 0.0295(15) 0.0024(12) -0.0026(11) -0.0073(10)
C178 0.0466(19) 0.055(2) 0.057(2) -0.0053(18) 0.0146(17) -0.0095(16)
C179 0.086(3) 0.0345(18) 0.055(2) -0.0009(17) 0.019(2) 0.0044(18)
C180 0.066(2) 0.073(3) 0.055(3) -0.032(2) 0.0028(19) -0.009(2)
C181 0.0213(12) 0.0270(13) 0.0338(15) 0.0038(11) 0.0002(10) -0.0001(10)
C182 0.0273(13) 0.0367(15) 0.0375(17) 0.0007(13) -0.0032(12) -0.0034(11)
C183 0.0293(14) 0.0415(17) 0.0460(19) -0.0034(14) -0.0003(13) -0.0100(12)
C184 0.0332(15) 0.0421(17) 0.0470(19) 0.0020(15) 0.0063(13) -0.0092(13)
C185 0.0299(14) 0.0383(16) 0.0376(17) 0.0016(13) 0.0062(12) -0.0034(11)
C186 0.0227(12) 0.0319(14) 0.0352(16) -0.0002(12) 0.0001(11) -0.0009(10)
C187 0.066(2) 0.069(3) 0.051(2) 0.017(2) -0.0039(19) -0.007(2)
C188 0.108(4) 0.066(3) 0.060(3) -0.009(2) 0.033(3) 0.001(3)
C189 0.077(3) 0.096(4) 0.059(3) 0.018(3) 0.023(2) -0.026(3)
C190 0.0296(14) 0.0322(14) 0.0342(16) 0.0048(12) 0.0007(11) 0.0068(11)
C191 0.0360(16) 0.0344(16) 0.061(2) 0.0052(15) 0.0064(15) 0.0030(12)
C192 0.051(2) 0.0348(18) 0.082(3) 0.0085(18) 0.0107(19) 0.0056(15)
C193 0.055(2) 0.0437(19) 0.068(3) 0.0150(18) 0.0127(19) 0.0212(16)
C194 0.0353(17) 0.058(2) 0.064(2) 0.0171(19) 0.0074(16) 0.0173(15)
C195 0.0322(15) 0.0450(18) 0.052(2) 0.0098(16) 0.0023(14) 0.0049(13)
C196 0.055(2) 0.0415(18) 0.052(2) -0.0073(16) -0.0001(16) 0.0045(15)
N5 0.214(5) 0.222(5) 0.194(5) -0.008(4) 0.003(4) 0.036(4)
C197 0.120(3) 0.122(3) 0.110(3) -0.0008(19) -0.0002(19) 0.0117(19)
C198 0.143(4) 0.148(4) 0.131(4) 0.003(3) 0.007(3) 0.022(3)
N6 0.190(5) 0.203(5) 0.172(5) 0.008(4) 0.000(3) -0.028(4)
C199 0.113(3) 0.115(3) 0.103(3) 0.0006(18) -0.0008(18) -0.0085(18)
C200 0.143(4) 0.151(4) 0.134(4) -0.009(3) 0.002(3) -0.023(3)

loop_
_atom_type_symbol
_atom_type_description
_atom_type_scat_dispersion_real
_atom_type_scat_dispersion_imag
_atom_type_scat_source
C C 0.0181 0.0091 'International Tables Vol C Tables 4.2.6.8 and 6.1.1.4'
H H 0.0000 0.0000 'International Tables Vol C Tables 4.2.6.8 and 6.1.1.4'
N N 0.0311 0.0180 'International Tables Vol C Tables 4.2.6.8 and 6.1.1.4'
O O 0.0492 0.0322 'International Tables Vol C Tables 4.2.6.8 and 6.1.1.4'
Si Si 0.2541 0.3302 'International Tables Vol C Tables 4.2.6.8 and 6.1.1.4'
P P 0.2955 0.4335 'International Tables Vol C Tables 4.2.6.8 and 6.1.1.4'
S S 0.3331 0.5567 'International Tables Vol C Tables 4.2.6.8 and 6.1.1.4'
Fe Fe -1.1336 3.1974 'International Tables Vol C Tables 4.2.6.8 and 6.1.1.4'

loop_
_geom_angle_atom_site_label_1
_geom_angle_atom_site_label_2
_geom_angle_atom_site_label_3
_geom_angle
_geom_angle_site_symmetry_1
_geom_angle_site_symmetry_3
_geom_angle_publ_flag
N1 Fe1 P1 96.01(8) . . ?
N1 Fe1 S3 90.69(9) . . ?
P1 Fe1 S3 88.63(3) . . ?
N1 Fe1 P2 98.22(8) . . ?
P1 Fe1 P2 163.99(4) . . ?
S3 Fe1 P2 83.92(3) . . ?
N1 Fe1 S2 91.01(9) . . ?
P1 Fe1 S2 87.61(3) . . ?
S3 Fe1 S2 176.02(3) . . ?
P2 Fe1 S2 99.39(3) . . ?
N1 Fe1 S1 177.21(9) . . ?
P1 Fe1 S1 81.23(3) . . ?
S3 Fe1 S1 88.89(3) . . ?
P2 Fe1 S1 84.47(3) . . ?
S2 Fe1 S1 89.24(3) . . ?
C6 S1 Fe1 107.56(10) . . ?
C15 S2 Fe1 105.43(10) . . ?
C30 S3 Fe1 104.85(10) . . ?
C39 S4 C49 103.73(15) . . ?
C10 P1 C1 107.46(13) . . ?
C10 P1 C19 107.56(13) . . ?
C1 P1 C19 107.38(14) . . ?
C10 P1 Fe1 108.19(9) . . ?
C1 P1 Fe1 111.51(10) . . ?
C19 P1 Fe1 114.47(9) . . ?
C25 P2 C43 105.81(14) . . ?
C25 P2 C34 103.18(13) . . ?
C43 P2 C34 101.84(13) . . ?
C25 P2 Fe1 103.77(9) . . ?
C43 P2 Fe1 123.07(10) . . ?
C34 P2 Fe1 117.11(9) . . ?
C8 Si1 C7 110.3(3) . . ?
C8 Si1 C9 106.3(2) . . ?
C7 Si1 C9 108.5(3) . . ?
C8 Si1 C5 111.81(18) . . ?
C7 Si1 C5 110.82(18) . . ?
C9 Si1 C5 108.86(19) . . ?
C16 Si2 C17 108.5(3) . . ?
C16 Si2 C18 110.9(3) . . ?
C17 Si2 C18 105.3(3) . . ?
C16 Si2 C14 108.47(18) . . ?
C17 Si2 C14 115.44(18) . . ?
C18 Si2 C14 108.2(2) . . ?
C31 Si3 C33 108.51(18) . . ?
C31 Si3 C32 107.0(2) . . ?
C33 Si3 C32 110.3(2) . . ?
C31 Si3 C29 108.35(16) . . ?
C33 Si3 C29 110.15(15) . . ?
C32 Si3 C29 112.37(16) . . ?
C42 Si4 C40 107.5(2) . . ?
C42 Si4 C41 108.5(2) . . ?
C40 Si4 C41 109.5(2) . . ?
C42 Si4 C38 118.41(17) . . ?
C40 Si4 C38 105.40(19) . . ?
C41 Si4 C38 107.23(17) . . ?
O1 N1 Fe1 176.1(3) . . ?
C2 C1 C6 121.0(3) . . ?
C2 C1 P1 125.3(2) . . ?
C6 C1 P1 113.5(2) . . ?
C3 C2 C1 119.1(3) . . ?
C4 C3 C2 120.0(3) . . ?
C3 C4 C5 122.9(3) . . ?
C4 C5 C6 116.6(3) . . ?
C4 C5 Si1 120.0(3) . . ?
C6 C5 Si1 123.4(2) . . ?
C1 C6 C5 120.3(3) . . ?
C1 C6 S1 118.7(2) . . ?
C5 C6 S1 121.0(2) . . ?
C11 C10 C15 121.3(3) . . ?
C11 C10 P1 121.3(2) . . ?
C15 C10 P1 117.4(2) . . ?
C12 C11 C10 119.4(3) . . ?
C11 C12 C13 119.2(3) . . ?
C12 C13 C14 123.7(3) . . ?
C13 C14 C15 116.9(3) . . ?
C13 C14 Si2 118.1(2) . . ?
C15 C14 Si2 124.9(2) . . ?
C10 C15 C14 119.5(3) . . ?
C10 C15 S2 121.1(2) . . ?
C14 C15 S2 119.4(2) . . ?
C24 C19 C20 119.5(3) . . ?
C24 C19 P1 119.8(2) . . ?
C20 C19 P1 120.5(2) . . ?
C21 C20 C19 120.1(3) . . ?
C22 C21 C20 120.2(3) . . ?
C21 C22 C23 120.3(3) . . ?
C22 C23 C24 120.1(4) . . ?
C19 C24 C23 119.8(3) . . ?
C30 C25 C26 119.4(3) . . ?
C30 C25 P2 116.5(2) . . ?
C26 C25 P2 124.1(2) . . ?
C27 C26 C25 120.0(3) . . ?
C26 C27 C28 119.8(3) . . ?
C27 C28 C29 122.8(3) . . ?
C28 C29 C30 116.0(3) . . ?
C28 C29 Si3 120.9(2) . . ?
C30 C29 Si3 123.0(2) . . ?
C25 C30 C29 121.9(3) . . ?
C25 C30 S3 119.6(2) . . ?
C29 C30 S3 118.6(2) . . ?
C35 C34 C39 119.7(3) . . ?
C35 C34 P2 119.3(2) . . ?
C39 C34 P2 120.9(2) . . ?
C36 C35 C34 119.8(3) . . ?
C37 C36 C35 119.7(3) . . ?
C36 C37 C38 123.1(3) . . ?
C37 C38 C39 116.2(3) . . ?
C37 C38 Si4 112.9(2) . . ?
C39 C38 Si4 130.8(2) . . ?
C34 C39 C38 121.5(3) . . ?
C34 C39 S4 117.5(2) . . ?
C38 C39 S4 120.9(2) . . ?
C48 C43 C44 119.1(3) . . ?
C48 C43 P2 121.3(2) . . ?
C44 C43 P2 119.6(2) . . ?
C45 C44 C43 120.3(3) . . ?
C46 C45 C44 120.4(3) . . ?
C45 C46 C47 119.7(3) . . ?
C46 C47 C48 120.7(3) . . ?
C43 C48 C47 119.8(3) . . ?
N2 Fe2 P3 94.37(9) . . ?
N2 Fe2 P4 99.38(9) . . ?
P3 Fe2 P4 165.95(4) . . ?
N2 Fe2 S6 92.94(10) . . ?
P3 Fe2 S6 87.41(3) . . ?
P4 Fe2 S6 94.70(3) . . ?
N2 Fe2 S7 90.02(10) . . ?
P3 Fe2 S7 94.13(3) . . ?
P4 Fe2 S7 83.06(3) . . ?
S6 Fe2 S7 176.55(4) . . ?
N2 Fe2 S5 173.83(9) . . ?
P3 Fe2 S5 80.38(3) . . ?
P4 Fe2 S5 85.72(3) . . ?
S6 Fe2 S5 90.07(3) . . ?
S7 Fe2 S5 87.15(3) . . ?
C55 S5 Fe2 107.43(11) . . ?
C64 S6 Fe2 106.20(11) . . ?
C79 S7 Fe2 104.52(10) . . ?
C88 S8 C98 102.2(2) . . ?
C50 P3 C59 108.01(15) . . ?
C50 P3 C68 106.80(15) . . ?
C59 P3 C68 106.88(16) . . ?
C50 P3 Fe2 110.96(11) . . ?
C59 P3 Fe2 107.91(10) . . ?
C68 P3 Fe2 115.98(10) . . ?
C74 P4 C92 105.49(14) . . ?
C74 P4 C83 102.82(13) . . ?
C92 P4 C83 104.48(13) . . ?
C74 P4 Fe2 104.29(9) . . ?
C92 P4 Fe2 123.26(10) . . ?
C83 P4 Fe2 114.37(9) . . ?
C58 Si5 C56 109.4(3) . . ?
C58 Si5 C57 108.9(3) . . ?
C56 Si5 C57 108.0(2) . . ?
C58 Si5 C54 111.7(2) . . ?
C56 Si5 C54 110.9(2) . . ?
C57 Si5 C54 108.0(2) . . ?
C66 Si6 C65 107.9(3) . . ?
C66 Si6 C67 107.3(3) . . ?
C65 Si6 C67 108.7(3) . . ?
C66 Si6 C63 114.47(19) . . ?
C65 Si6 C63 108.4(2) . . ?
C67 Si6 C63 109.9(2) . . ?
C81 Si7 C80 110.9(3) . . ?
C81 Si7 C82 106.7(3) . . ?
C80 Si7 C82 108.4(3) . . ?
C81 Si7 C78 109.52(18) . . ?
C80 Si7 C78 112.79(19) . . ?
C82 Si7 C78 108.27(19) . . ?
C90 Si8 C91 107.2(3) . . ?
C90 Si8 C89 113.1(3) . . ?
C91 Si8 C89 106.2(3) . . ?
C90 Si8 C87 111.4(3) . . ?
C91 Si8 C87 107.6(2) . . ?
C89 Si8 C87 111.1(2) . . ?
O2 N2 Fe2 174.2(3) . . ?
C55 C50 C51 121.6(3) . . ?
C55 C50 P3 113.5(2) . . ?
C51 C50 P3 124.7(3) . . ?
C52 C51 C50 118.3(4) . . ?
C53 C52 C51 120.0(3) . . ?
C52 C53 C54 123.5(4) . . ?
C53 C54 C55 116.0(3) . . ?
C53 C54 Si5 120.0(3) . . ?
C55 C54 Si5 124.0(2) . . ?
C50 C55 C54 120.6(3) . . ?
C50 C55 S5 118.3(2) . . ?
C54 C55 S5 121.1(3) . . ?
C60 C59 C64 120.4(3) . . ?
C60 C59 P3 122.0(3) . . ?
C64 C59 P3 117.6(2) . . ?
C61 C60 C59 119.7(3) . . ?
C60 C61 C62 119.8(3) . . ?
C61 C62 C63 123.4(4) . . ?
C62 C63 C64 116.2(3) . . ?
C62 C63 Si6 119.8(3) . . ?
C64 C63 Si6 124.0(2) . . ?
C59 C64 C63 120.5(3) . . ?
C59 C64 S6 120.8(2) . . ?
C63 C64 S6 118.7(2) . . ?
C73 C68 C69 119.3(3) . . ?
C73 C68 P3 119.9(3) . . ?
C69 C68 P3 120.6(3) . . ?
C70 C69 C68 119.8(4) . . ?
C71 C70 C69 119.8(4) . . ?
C72 C71 C70 120.8(4) . . ?
C71 C72 C73 119.8(5) . . ?
C68 C73 C72 120.4(4) . . ?
C75 C74 C79 120.4(3) . . ?
C75 C74 P4 123.7(2) . . ?
C79 C74 P4 115.9(2) . . ?
C76 C75 C74 119.8(3) . . ?
C75 C76 C77 120.0(3) . . ?
C76 C77 C78 122.5(3) . . ?
C77 C78 C79 116.9(3) . . ?
C77 C78 Si7 119.2(3) . . ?
C79 C78 Si7 123.9(2) . . ?
C74 C79 C78 120.5(3) . . ?
C74 C79 S7 119.5(2) . . ?
C78 C79 S7 120.0(2) . . ?
C84 C83 C88 119.0(3) . . ?
C84 C83 P4 119.3(2) . . ?
C88 C83 P4 121.7(2) . . ?
C85 C84 C83 119.6(3) . . ?
C86 C85 C84 120.4(3) . . ?
C85 C86 C87 122.1(3) . . ?
C86 C87 C88 117.2(3) . . ?
C86 C87 Si8 116.9(3) . . ?
C88 C87 Si8 125.7(3) . . ?
C87 C88 C83 121.3(3) . . ?
C87 C88 S8 120.3(3) . . ?
C83 C88 S8 118.3(2) . . ?
C97 C92 C93 119.3(3) . . ?
C97 C92 P4 120.7(2) . . ?
C93 C92 P4 119.9(3) . . ?
C94 C93 C92 119.7(3) . . ?
C95 C94 C93 120.9(3) . . ?
C96 C95 C94 119.6(3) . . ?
C95 C96 C97 120.2(3) . . ?
C92 C97 C96 120.2(3) . . ?
N3 Fe3 P5 94.61(9) . . ?
N3 Fe3 P6 99.14(9) . . ?
P5 Fe3 P6 165.75(4) . . ?
N3 Fe3 S10 91.82(10) . . ?
P5 Fe3 S10 87.33(3) . . ?
P6 Fe3 S10 95.93(3) . . ?
N3 Fe3 S11 90.53(9) . . ?
P5 Fe3 S11 92.88(3) . . ?
P6 Fe3 S11 83.30(3) . . ?
S10 Fe3 S11 177.62(4) . . ?
N3 Fe3 S9 174.48(9) . . ?
P5 Fe3 S9 80.27(3) . . ?
P6 Fe3 S9 85.84(3) . . ?
S10 Fe3 S9 90.01(3) . . ?
S11 Fe3 S9 87.69(3) . . ?
C104 S9 Fe3 107.01(11) . . ?
C113 S10 Fe3 105.89(11) . . ?
C128 S11 Fe3 104.95(10) . . ?
C137 S12 C147 101.88(19) . . ?
C99 P5 C108 107.46(15) . . ?
C99 P5 C117 106.49(15) . . ?
C108 P5 C117 107.57(15) . . ?
C99 P5 Fe3 111.01(10) . . ?
C108 P5 Fe3 108.02(10) . . ?
C117 P5 Fe3 115.94(9) . . ?
C123 P6 C141 105.49(14) . . ?
C123 P6 C132 102.76(13) . . ?
C141 P6 C132 104.45(13) . . ?
C123 P6 Fe3 104.17(9) . . ?
C141 P6 Fe3 123.33(10) . . ?
C132 P6 Fe3 114.48(9) . . ?
C105 Si9 C107 110.4(2) . . ?
C105 Si9 C106 108.6(2) . . ?
C107 Si9 C106 108.6(2) . . ?
C105 Si9 C103 111.61(17) . . ?
C107 Si9 C103 110.5(2) . . ?
C106 Si9 C103 106.99(18) . . ?
C114 Si10 C115 107.9(3) . . ?
C114 Si10 C116 107.9(3) . . ?
C115 Si10 C116 108.0(3) . . ?
C114 Si10 C112 113.95(18) . . ?
C115 Si10 C112 108.6(2) . . ?
C116 Si10 C112 110.3(2) . . ?
C130 Si11 C131 111.8(3) . . ?
C130 Si11 C129 107.0(3) . . ?
C131 Si11 C129 108.1(3) . . ?
C130 Si11 C127 109.7(2) . . ?
C131 Si11 C127 112.0(2) . . ?
C129 Si11 C127 108.06(19) . . ?
C139 Si12 C140 112.8(3) . . ?
C139 Si12 C138 107.5(2) . . ?
C140 Si12 C138 106.3(3) . . ?
C139 Si12 C136 111.2(3) . . ?
C140 Si12 C136 111.1(2) . . ?
C138 Si12 C136 107.63(19) . . ?
O3 N3 Fe3 174.7(3) . . ?
C100 C99 C104 121.4(3) . . ?
C100 C99 P5 125.1(3) . . ?
C104 C99 P5 113.4(2) . . ?
C101 C100 C99 119.0(3) . . ?
C100 C101 C102 119.8(3) . . ?
C101 C102 C103 123.3(3) . . ?
C102 C103 C104 116.1(3) . . ?
C102 C103 Si9 119.7(3) . . ?
C104 C103 Si9 124.2(2) . . ?
C99 C104 C103 120.4(3) . . ?
C99 C104 S9 118.1(2) . . ?
C103 C104 S9 121.4(2) . . ?
C113 C108 C109 120.8(3) . . ?
C113 C108 P5 117.4(2) . . ?
C109 C108 P5 121.8(3) . . ?
C110 C109 C108 119.7(3) . . ?
C109 C110 C111 119.7(3) . . ?
C110 C111 C112 123.2(3) . . ?
C111 C112 C113 116.2(3) . . ?
C111 C112 Si10 120.0(3) . . ?
C113 C112 Si10 123.8(2) . . ?
C108 C113 C112 120.4(3) . . ?
C108 C113 S10 121.3(2) . . ?
C112 C113 S10 118.3(2) . . ?
C118 C117 C122 119.3(3) . . ?
C118 C117 P5 121.0(3) . . ?
C122 C117 P5 119.4(3) . . ?
C117 C118 C119 120.0(4) . . ?
C120 C119 C118 120.0(4) . . ?
C119 C120 C121 120.9(4) . . ?
C120 C121 C122 120.1(5) . . ?
C121 C122 C117 119.8(4) . . ?
C124 C123 C128 120.4(3) . . ?
C124 C123 P6 123.2(2) . . ?
C128 C123 P6 116.2(2) . . ?
C125 C124 C123 119.8(3) . . ?
C126 C125 C124 119.4(3) . . ?
C125 C126 C127 123.1(3) . . ?
C126 C127 C128 116.6(3) . . ?
C126 C127 Si11 119.4(3) . . ?
C128 C127 Si11 124.0(2) . . ?
C123 C128 C127 120.6(3) . . ?
C123 C128 S11 119.4(2) . . ?
C127 C128 S11 120.0(2) . . ?
C133 C132 C137 118.7(3) . . ?
C133 C132 P6 119.8(2) . . ?
C137 C132 P6 121.4(2) . . ?
C132 C133 C134 120.3(3) . . ?
C135 C134 C133 120.0(3) . . ?
C134 C135 C136 122.4(3) . . ?
C135 C136 C137 116.6(3) . . ?
C135 C136 Si12 117.7(2) . . ?
C137 C136 Si12 125.5(3) . . ?
C132 C137 C136 121.6(3) . . ?
C132 C137 S12 118.7(2) . . ?
C136 C137 S12 119.7(3) . . ?
C146 C141 C142 119.3(3) . . ?
C146 C141 P6 120.9(2) . . ?
C142 C141 P6 119.8(2) . . ?
C143 C142 C141 120.7(3) . . ?
C144 C143 C142 119.7(3) . . ?
C143 C144 C145 120.3(3) . . ?
C144 C145 C146 120.1(3) . . ?
C141 C146 C145 119.9(3) . . ?
N4 Fe4 P7 95.31(8) . . ?
N4 Fe4 S15 90.59(9) . . ?
P7 Fe4 S15 88.69(3) . . ?
N4 Fe4 P8 98.60(8) . . ?
P7 Fe4 P8 164.27(4) . . ?
S15 Fe4 P8 83.87(3) . . ?
N4 Fe4 S14 91.53(9) . . ?
P7 Fe4 S14 87.71(3) . . ?
S15 Fe4 S14 175.97(3) . . ?
P8 Fe4 S14 99.19(3) . . ?
N4 Fe4 S13 176.36(8) . . ?
P7 Fe4 S13 81.08(3) . . ?
S15 Fe4 S13 88.89(3) . . ?
P8 Fe4 S13 84.93(3) . . ?
S14 Fe4 S13 88.78(3) . . ?
C153 S13 Fe4 107.08(10) . . ?
C162 S14 Fe4 105.44(11) . . ?
C177 S15 Fe4 105.06(10) . . ?
C186 S16 C196 104.38(15) . . ?
C157 P7 C148 107.73(14) . . ?
C157 P7 C166 107.13(14) . . ?
C148 P7 C166 108.20(14) . . ?
C157 P7 Fe4 108.28(10) . . ?
C148 P7 Fe4 111.05(10) . . ?
C166 P7 Fe4 114.19(9) . . ?
C172 P8 C190 106.15(13) . . ?
C172 P8 C181 102.60(13) . . ?
C190 P8 C181 102.12(13) . . ?
C172 P8 Fe4 103.84(9) . . ?
C190 P8 Fe4 123.38(10) . . ?
C181 P8 Fe4 116.58(9) . . ?
C154 Si13 C156 110.1(3) . . ?
C154 Si13 C155 106.6(2) . . ?
C156 Si13 C155 108.8(3) . . ?
C154 Si13 C152 111.76(18) . . ?
C156 Si13 C152 111.02(19) . . ?
C155 Si13 C152 108.38(19) . . ?
C163 Si14 C164 109.7(3) . . ?
C163 Si14 C165 109.8(3) . . ?
C164 Si14 C165 104.6(3) . . ?
C163 Si14 C161 118.7(2) . . ?
C164 Si14 C161 109.0(2) . . ?
C165 Si14 C161 104.0(2) . . ?
C180 Si15 C178 109.50(19) . . ?
C180 Si15 C179 106.5(2) . . ?
C178 Si15 C179 109.33(19) . . ?
C180 Si15 C176 108.50(17) . . ?
C178 Si15 C176 109.94(15) . . ?
C179 Si15 C176 113.01(16) . . ?
C188 Si16 C189 106.2(2) . . ?
C188 Si16 C187 110.8(2) . . ?
C189 Si16 C187 107.8(2) . . ?
C188 Si16 C185 116.57(19) . . ?
C189 Si16 C185 107.54(18) . . ?
C187 Si16 C185 107.57(17) . . ?
O4 N4 Fe4 176.1(2) . . ?
C149 C148 C153 120.9(3) . . ?
C149 C148 P7 125.5(3) . . ?
C153 C148 P7 113.3(2) . . ?
C150 C149 C148 119.1(3) . . ?
C151 C150 C149 119.6(3) . . ?
C150 C151 C152 123.5(3) . . ?
C151 C152 C153 116.5(3) . . ?
C151 C152 Si13 120.5(3) . . ?
C153 C152 Si13 123.1(2) . . ?
C148 C153 C152 120.4(3) . . ?
C148 C153 S13 118.7(2) . . ?
C152 C153 S13 120.8(2) . . ?
C158 C157 C162 120.9(3) . . ?
C158 C157 P7 121.4(3) . . ?
C162 C157 P7 117.7(2) . . ?
C159 C158 C157 119.7(4) . . ?
C158 C159 C160 119.7(3) . . ?
C159 C160 C161 123.2(3) . . ?
C160 C161 C162 116.8(3) . . ?
C160 C161 Si14 114.1(3) . . ?
C162 C161 Si14 129.1(2) . . ?
C157 C162 C161 119.7(3) . . ?
C157 C162 S14 120.8(2) . . ?
C161 C162 S14 119.5(2) . . ?
C167 C166 C171 119.5(3) . . ?
C167 C166 P7 119.1(3) . . ?
C171 C166 P7 121.1(3) . . ?
C166 C167 C168 119.8(4) . . ?
C169 C168 C167 119.9(4) . . ?
C170 C169 C168 120.4(4) . . ?
C169 C170 C171 120.7(4) . . ?
C170 C171 C166 119.6(4) . . ?
C173 C172 C177 119.8(3) . . ?
C173 C172 P8 123.9(2) . . ?
C177 C172 P8 116.1(2) . . ?
C174 C173 C172 119.8(3) . . ?
C173 C174 C175 120.2(3) . . ?
C174 C175 C176 122.1(3) . . ?
C175 C176 C177 116.8(3) . . ?
C175 C176 Si15 120.0(2) . . ?
C177 C176 Si15 123.1(2) . . ?
C172 C177 C176 121.2(3) . . ?
C172 C177 S15 119.9(2) . . ?
C176 C177 S15 118.9(2) . . ?
C182 C181 C186 118.6(3) . . ?
C182 C181 P8 119.5(2) . . ?
C186 C181 P8 121.9(2) . . ?
C183 C182 C181 120.3(3) . . ?
C184 C183 C182 120.3(3) . . ?
C183 C184 C185 121.9(3) . . ?
C184 C185 C186 117.1(3) . . ?
C184 C185 Si16 118.3(2) . . ?
C186 C185 Si16 124.2(2) . . ?
C185 C186 C181 121.5(3) . . ?
C185 C186 S16 119.3(2) . . ?
C181 C186 S16 119.0(2) . . ?
C191 C190 C195 119.2(3) . . ?
C191 C190 P8 121.0(2) . . ?
C195 C190 P8 119.8(2) . . ?
C190 C191 C192 120.1(3) . . ?
C193 C192 C191 120.3(3) . . ?
C194 C193 C192 119.9(3) . . ?
C193 C194 C195 120.5(3) . . ?
C194 C195 C190 120.0(3) . . ?
N5 C197 C198 166.7(11) . . ?
N6 C199 C200 167.1(10) . . ?

loop_
_geom_bond_atom_site_label_1
_geom_bond_atom_site_label_2
_geom_bond_distance
_geom_bond_site_symmetry_2
_geom_bond_publ_flag
Fe1 N1 1.642(3) . ?
Fe1 P1 2.2170(7) . ?
Fe1 S3 2.3075(8) . ?
Fe1 P2 2.3084(7) . ?
Fe1 S2 2.3188(8) . ?
Fe1 S1 2.3376(9) . ?
S1 C6 1.760(3) . ?
S2 C15 1.747(3) . ?
S3 C30 1.764(3) . ?
S4 C39 1.783(3) . ?
S4 C49 1.800(4) . ?
P1 C10 1.796(3) . ?
P1 C1 1.799(3) . ?
P1 C19 1.812(3) . ?
P2 C25 1.823(3) . ?
P2 C43 1.830(3) . ?
P2 C34 1.845(3) . ?
Si1 C8 1.845(4) . ?
Si1 C7 1.849(5) . ?
Si1 C9 1.860(5) . ?
Si1 C5 1.889(3) . ?
Si2 C16 1.839(5) . ?
Si2 C17 1.854(5) . ?
Si2 C18 1.863(5) . ?
Si2 C14 1.892(3) . ?
Si3 C31 1.863(4) . ?
Si3 C33 1.867(3) . ?
Si3 C32 1.868(4) . ?
Si3 C29 1.892(3) . ?
Si4 C42 1.854(4) . ?
Si4 C40 1.859(5) . ?
Si4 C41 1.868(4) . ?
Si4 C38 1.902(3) . ?
N1 O1 1.152(3) . ?
C1 C2 1.392(4) . ?
C1 C6 1.402(4) . ?
C2 C3 1.383(5) . ?
C3 C4 1.377(5) . ?
C4 C5 1.406(4) . ?
C5 C6 1.412(4) . ?
C10 C11 1.400(4) . ?
C10 C15 1.408(4) . ?
C11 C12 1.376(5) . ?
C12 C13 1.389(5) . ?
C13 C14 1.391(4) . ?
C14 C15 1.419(4) . ?
C19 C24 1.385(4) . ?
C19 C20 1.393(4) . ?
C20 C21 1.383(4) . ?
C21 C22 1.369(6) . ?
C22 C23 1.381(5) . ?
C23 C24 1.390(4) . ?
C25 C30 1.400(4) . ?
C25 C26 1.401(4) . ?
C26 C27 1.380(5) . ?
C27 C28 1.387(5) . ?
C28 C29 1.406(4) . ?
C29 C30 1.414(4) . ?
C34 C35 1.397(4) . ?
C34 C39 1.404(4) . ?
C35 C36 1.389(4) . ?
C36 C37 1.378(5) . ?
C37 C38 1.403(4) . ?
C38 C39 1.412(4) . ?
C43 C48 1.386(4) . ?
C43 C44 1.393(4) . ?
C44 C45 1.386(4) . ?
C45 C46 1.373(5) . ?
C46 C47 1.376(5) . ?
C47 C48 1.392(4) . ?
Fe2 N2 1.639(3) . ?
Fe2 P3 2.2294(8) . ?
Fe2 P4 2.3067(8) . ?
Fe2 S6 2.3085(9) . ?
Fe2 S7 2.3298(9) . ?
Fe2 S5 2.3330(9) . ?
S5 C55 1.763(3) . ?
S6 C64 1.745(3) . ?
S7 C79 1.768(3) . ?
S8 C88 1.782(3) . ?
S8 C98 1.811(4) . ?
P3 C50 1.796(3) . ?
P3 C59 1.802(3) . ?
P3 C68 1.809(3) . ?
P4 C74 1.818(3) . ?
P4 C92 1.827(3) . ?
P4 C83 1.845(3) . ?
Si5 C58 1.852(5) . ?
Si5 C56 1.862(4) . ?
Si5 C57 1.865(5) . ?
Si5 C54 1.885(4) . ?
Si6 C66 1.846(5) . ?
Si6 C65 1.859(5) . ?
Si6 C67 1.882(6) . ?
Si6 C63 1.901(4) . ?
Si7 C81 1.852(5) . ?
Si7 C80 1.864(5) . ?
Si7 C82 1.868(5) . ?
Si7 C78 1.893(3) . ?
Si8 C90 1.851(6) . ?
Si8 C91 1.859(5) . ?
Si8 C89 1.874(6) . ?
Si8 C87 1.903(4) . ?
N2 O2 1.158(4) . ?
C50 C55 1.393(5) . ?
C50 C51 1.396(4) . ?
C51 C52 1.386(6) . ?
C52 C53 1.373(6) . ?
C53 C54 1.404(4) . ?
C54 C55 1.407(5) . ?
C59 C60 1.395(4) . ?
C59 C64 1.404(4) . ?
C60 C61 1.374(5) . ?
C61 C62 1.376(6) . ?
C62 C63 1.397(5) . ?
C63 C64 1.420(4) . ?
C68 C73 1.382(5) . ?
C68 C69 1.392(5) . ?
C69 C70 1.391(5) . ?
C70 C71 1.372(7) . ?
C71 C72 1.368(7) . ?
C72 C73 1.386(5) . ?
C74 C75 1.390(4) . ?
C74 C79 1.405(4) . ?
C75 C76 1.378(5) . ?
C76 C77 1.380(5) . ?
C77 C78 1.405(5) . ?
C78 C79 1.412(4) . ?
C83 C84 1.398(4) . ?
C83 C88 1.404(4) . ?
C84 C85 1.389(4) . ?
C85 C86 1.370(5) . ?
C86 C87 1.395(5) . ?
C87 C88 1.403(4) . ?
C92 C97 1.379(4) . ?
C92 C93 1.392(4) . ?
C93 C94 1.383(5) . ?
C94 C95 1.375(6) . ?
C95 C96 1.372(5) . ?
C96 C97 1.394(4) . ?
Fe3 N3 1.644(3) . ?
Fe3 P5 2.2260(8) . ?
Fe3 P6 2.3091(8) . ?
Fe3 S10 2.3105(9) . ?
Fe3 S11 2.3259(8) . ?
Fe3 S9 2.3415(9) . ?
S9 C104 1.766(3) . ?
S10 C113 1.749(3) . ?
S11 C128 1.770(3) . ?
S12 C137 1.783(3) . ?
S12 C147 1.812(4) . ?
P5 C99 1.797(3) . ?
P5 C108 1.807(3) . ?
P5 C117 1.810(3) . ?
P6 C123 1.824(3) . ?
P6 C141 1.825(3) . ?
P6 C132 1.842(3) . ?
Si9 C105 1.850(4) . ?
Si9 C107 1.860(4) . ?
Si9 C106 1.867(4) . ?
Si9 C103 1.885(4) . ?
Si10 C114 1.850(5) . ?
Si10 C115 1.859(5) . ?
Si10 C116 1.875(5) . ?
Si10 C112 1.896(3) . ?
Si11 C130 1.848(5) . ?
Si11 C131 1.856(5) . ?
Si11 C129 1.872(5) . ?
Si11 C127 1.889(3) . ?
Si12 C139 1.862(6) . ?
Si12 C140 1.868(5) . ?
Si12 C138 1.868(5) . ?
Si12 C136 1.893(4) . ?
N3 O3 1.153(3) . ?
C99 C100 1.389(4) . ?
C99 C104 1.398(4) . ?
C100 C101 1.379(5) . ?
C101 C102 1.381(5) . ?
C102 C103 1.403(4) . ?
C103 C104 1.411(4) . ?
C108 C113 1.390(4) . ?
C108 C109 1.400(4) . ?
C109 C110 1.370(5) . ?
C110 C111 1.387(6) . ?
C111 C112 1.396(5) . ?
C112 C113 1.430(4) . ?
C117 C118 1.387(5) . ?
C117 C122 1.392(5) . ?
C118 C119 1.390(5) . ?
C119 C120 1.362(7) . ?
C120 C121 1.370(7) . ?
C121 C122 1.384(5) . ?
C123 C124 1.395(4) . ?
C123 C128 1.400(4) . ?
C124 C125 1.386(5) . ?
C125 C126 1.376(5) . ?
C126 C127 1.406(5) . ?
C127 C128 1.411(4) . ?
C132 C133 1.388(4) . ?
C132 C137 1.404(4) . ?
C133 C134 1.392(4) . ?
C134 C135 1.367(5) . ?
C135 C136 1.396(5) . ?
C136 C137 1.411(4) . ?
C141 C146 1.391(4) . ?
C141 C142 1.397(4) . ?
C142 C143 1.384(5) . ?
C143 C144 1.384(6) . ?
C144 C145 1.386(5) . ?
C145 C146 1.395(4) . ?
Fe4 N4 1.641(3) . ?
Fe4 P7 2.2165(7) . ?
Fe4 S15 2.3074(8) . ?
Fe4 P8 2.3146(7) . ?
Fe4 S14 2.3160(8) . ?
Fe4 S13 2.3335(8) . ?
S13 C153 1.758(3) . ?
S14 C162 1.757(3) . ?
S15 C177 1.761(3) . ?
S16 C186 1.782(3) . ?
S16 C196 1.804(3) . ?
P7 C157 1.793(3) . ?
P7 C148 1.798(3) . ?
P7 C166 1.816(3) . ?
P8 C172 1.819(3) . ?
P8 C190 1.831(3) . ?
P8 C181 1.846(3) . ?
Si13 C154 1.846(4) . ?
Si13 C156 1.853(4) . ?
Si13 C155 1.862(4) . ?
Si13 C152 1.889(3) . ?
Si14 C163 1.803(7) . ?
Si14 C164 1.843(5) . ?
Si14 C165 1.887(6) . ?
Si14 C161 1.887(4) . ?
Si15 C180 1.866(4) . ?
Si15 C178 1.866(3) . ?
Si15 C179 1.868(4) . ?
Si15 C176 1.903(3) . ?
Si16 C188 1.854(4) . ?
Si16 C189 1.865(4) . ?
Si16 C187 1.868(4) . ?
Si16 C185 1.896(3) . ?
N4 O4 1.154(3) . ?
C148 C149 1.398(4) . ?
C148 C153 1.400(4) . ?
C149 C150 1.388(5) . ?
C150 C151 1.381(5) . ?
C151 C152 1.396(4) . ?
C152 C153 1.418(4) . ?
C157 C158 1.392(4) . ?
C157 C162 1.408(4) . ?
C158 C159 1.369(5) . ?
C159 C160 1.381(6) . ?
C160 C161 1.398(5) . ?
C161 C162 1.413(4) . ?
C166 C167 1.390(5) . ?
C166 C171 1.391(5) . ?
C167 C168 1.390(5) . ?
C168 C169 1.377(6) . ?
C169 C170 1.361(7) . ?
C170 C171 1.387(5) . ?
C172 C173 1.395(4) . ?
C172 C177 1.403(4) . ?
C173 C174 1.378(5) . ?
C174 C175 1.388(5) . ?
C175 C176 1.403(4) . ?
C176 C177 1.411(4) . ?
C181 C182 1.400(4) . ?
C181 C186 1.409(4) . ?
C182 C183 1.384(4) . ?
C183 C184 1.377(5) . ?
C184 C185 1.401(4) . ?
C185 C186 1.408(4) . ?
C190 C191 1.379(4) . ?
C190 C195 1.395(4) . ?
C191 C192 1.391(4) . ?
C192 C193 1.376(5) . ?
C193 C194 1.367(5) . ?
C194 C195 1.387(5) . ?
N5 C197 1.108(10) . ?
C197 C198 1.440(7) . ?
N6 C199 1.113(10) . ?
C199 C200 1.442(7) . ?
